data_1571052
loop_
_publ_author_name
'Kn&#xfc;pfer, Christian'
'Klerner, Lukas'
'Mai, Jonathan'
'Langer, Jens'
'Harder, Sjoerd'

_publ_section_title
;
 s-Block metal complexes of superbulky
 (<sup><i>t</i></sup>Bu<sub>3</sub>Si)<sub>2</sub>N<sup>-</sup>: a new
 weakly coordinating anion?
;
_journal_issue 12
_journal_name_full 'Chemical science'
_journal_page_first 4386
_journal_page_last 4395
_journal_paper_doi 10.1039/d3sc06896j
_journal_volume 15
_journal_year 2024
_chemical_absolute_configuration unk
_chemical_formula_moiety 'C24 H54 Li N Si2'
_chemical_formula_sum 'C24 H54 Li N Si2'
_chemical_formula_weight 419.80
_space_group_crystal_system triclinic
_space_group_IT_number 1
_space_group_name_Hall 'P 1'
_space_group_name_H-M_alt 'P 1'
_atom_sites_solution_hydrogens mixed
_atom_sites_solution_primary dual
_audit_creation_date 2023-12-15
_audit_creation_method
;
Olex2 1.5
(compiled 2023.08.24 svn.re1ec1418 for OlexSys, GUI svn.r6817)
;
_audit_update_record
;
2023-12-22 deposited with the CCDC.	2024-02-20 downloaded from the CCDC.
;
_cell_angle_alpha 86.9319(12)
_cell_angle_beta 72.3912(13)
_cell_angle_gamma 76.3044(13)
_cell_formula_units_Z 4
_cell_length_a 11.12464(16)
_cell_length_b 14.7718(2)
_cell_length_c 17.2761(3)
_cell_measurement_reflns_used 23186
_cell_measurement_temperature 100.00(10)
_cell_measurement_theta_max 76.2290
_cell_measurement_theta_min 3.0280
_cell_volume 2628.53(7)
_computing_cell_refinement 'CrysAlisPro 1.171.42.72a (Rigaku OD, 2022)'
_computing_data_collection 'CrysAlisPro 1.171.42.72a (Rigaku OD, 2022)'
_computing_data_reduction 'CrysAlisPro 1.171.42.72a (Rigaku OD, 2022)'
_computing_molecular_graphics 'Olex2 1.5 (Dolomanov et al., 2009)'
_computing_publication_material 'Olex2 1.5 (Dolomanov et al., 2009)'
_computing_structure_refinement 'SHELXL 2019/2 (Sheldrick, 2015)'
_computing_structure_solution 'SHELXT  (Sheldrick, 2015)'
_diffrn_ambient_environment N~2~
_diffrn_ambient_temperature 100.00(10)
_diffrn_detector 'CCD plate'
_diffrn_detector_area_resol_mean 5.2903
_diffrn_detector_type AtlasS2
_diffrn_measured_fraction_theta_full 1.000
_diffrn_measured_fraction_theta_max 0.989
_diffrn_measurement_details
;
List of Runs (angles in degrees, time in seconds):

  # Type    Start    End  Width  t~exp~   \w     \q     \k     \f   Frames
#--------------------------------------------------------------------------
  1  \w      3.00  28.00   1.00    1.00    --   38.00  85.00 115.05   25
  2  \w   -113.00 -48.00   1.00    1.00    --  -41.33 -57.00-150.00   65
  3  \w    -65.00  33.00   1.00    1.00    --  -41.33  38.00   0.00   98
  4  \w    -65.00 -18.00   1.00    1.00    --  -41.33 -38.00 -90.00   47
  5  \w   -115.00 -22.00   1.00    1.00    --  -41.33 -38.00  30.00   93
  6  \w    -47.00 -13.00   1.00    1.00    --  -41.33 -57.00-150.00   34
  7  \w     28.00  95.00   1.00    1.00    --   41.33-125.00-120.00   67
  8  \w     27.00  91.00   1.00    1.00    --   41.33-125.00 120.00   64
  9  \w     10.00  35.00   1.00    1.00    --   42.00  73.00   4.07   25
 10  \w     13.00  38.00   1.00    1.00    --   46.00  79.00  -4.81   25
 11  \w     16.00  41.00   1.00    1.00    --   50.00  82.00 -82.37   25
 12  \w     16.00  41.00   1.00    1.00    --   50.00  81.00 152.56   25
 13  \w     16.00  41.00   1.00    1.00    --   50.00  81.00  62.29   25
 14  \w     16.00  41.00   1.00    1.00    --   50.00  81.00-165.64   25
 15  \w     25.00  55.00   1.00    1.00    --   54.00  67.00 -69.71   30
 16  \w     86.00 126.00   1.00    1.00    --   54.00  67.00 -69.71   40
 17  \w    102.00 133.00   1.00    1.00    --   62.00  67.00 -32.54   31
 18  \w     32.00  57.00   1.00    1.00    --   62.00  71.00-124.64   25
 19  \w     34.00  60.00   1.00    1.00    --   62.00  67.00 -32.54   26
 20  \w     92.00 129.00   1.00    1.00    --   62.00  71.00-124.64   37
 21  \w    101.00 128.00   1.00    1.00    --   66.00  71.00   1.73   27
 22  \w     35.00  63.00   1.00    1.00    --   66.00  71.00   1.73   28
 23  \w     35.00  62.00   1.00    1.00    --   66.00  69.00 172.91   27
 24  \w     37.00  64.00   1.00    1.00    --   66.00  69.00 107.76   27
 25  \w     40.00  65.00   1.00    1.00    --   70.00  71.00 119.46   25
 26  \w    119.00 145.00   1.00    1.00    --   74.00  70.00 165.96   26
 27  \w     44.00  69.00   1.00    1.00    --   74.00  70.00  70.65   25
 28  \w     43.00  70.00   1.00    1.00    --   74.00  70.00 165.96   27
 29  \w    122.00 150.00   1.00    2.00    --   78.00  65.00 -66.64   28
 30  \w     49.00  74.00   1.00    2.00    --   78.00  65.00 -66.64   25
 31  \w     50.00  76.00   1.00    2.00    --   78.00  67.00 -99.87   26
 32  \w     48.00  73.00   1.00    2.00    --   78.00  70.00  45.86   25
 33  \w     55.00  82.00   1.00    2.00    --   82.00  71.00 -67.67   27
 34  \w     52.00  78.00   1.00    2.00    --   82.00  71.00-179.81   26
 35  \w     51.00  77.00   1.00    2.00    --   82.00  69.00  19.05   26
 36  \w     52.00  79.00   1.00    2.00    --   82.00  69.00-141.90   27
 37  \w     57.00  82.00   1.00    2.00    --   86.00  65.00  95.41   25
 38  \w    132.00 163.00   1.00    2.00    --   90.00  71.00 113.53   31
 39  \w     59.00  85.00   1.00    2.00    --   90.00  71.00 113.53   26
 40  \w     59.00  85.00   1.00    2.00    --   90.00  69.00 -41.04   26
 41  \w     63.00  89.00   1.00    2.00    --   90.00  67.00  73.52   26
 42  \w    111.00 139.00   1.00    2.00    --   90.00  71.00  44.38   28
 43  \w     59.00  85.00   1.00    2.00    --   90.00  71.00  44.38   26
 44  \w     61.00  86.00   1.00    2.00    --   90.00  66.00  -7.37   25
 45  \w     66.00  93.00   1.00    2.00    --   94.00  66.00 176.29   27
 46  \w     69.00  94.00   1.00    2.00    --   98.00  66.00-141.38   25
 47  \w     73.00 106.00   1.00    2.00    --  102.00  63.00-126.33   33
 48  \w    123.00 164.00   1.00    2.00    --  110.00  62.00 -83.23   41
 49  \w     81.00 116.00   1.00    2.00    --  110.00  62.00 -83.23   35
 50  \w    115.00 154.00   1.00    2.00    --  112.00  64.00  37.54   39
 51  \w     83.00 110.00   1.00    2.00    --  112.00  61.00 120.00   27
 52  \w     83.00 113.00   1.00    2.00    --  112.00  64.00  37.54   30
 53  \w    132.00 173.00   1.00    2.00    --  112.00  61.00 150.00   41
 54  \w     85.00 125.00   1.00    2.00    --  112.00  61.00 150.00   40
 55  \w     98.00 134.00   1.00    2.00    --  112.00 178.00 -60.00   36
 56  \w     84.00 176.00   1.00    2.00    --  112.00  61.00  60.00   92
 57  \w     83.00 178.00   1.00    2.00    --  112.00  61.00-150.00   95
 58  \w    136.00 178.00   1.00    2.00    --  112.00  54.00 -97.66   42
 59  \w    116.00 141.00   1.00    2.00    --  112.00 -61.00  60.00   25
 60  \w     84.00 114.00   1.00    2.00    --  112.00  54.00 -97.66   30
 61  \w    127.00 177.00   1.00    2.00    --  112.00  61.00 120.00   50
 62  \w     80.00 106.00   1.00    2.00    --  112.00 -61.00  60.00   26
 63  \w    109.00 138.00   1.00    2.00    --  112.00 -61.00 -90.00   29
 64  \w     46.00  85.00   1.00    2.00    --  112.00 -61.00 -90.00   39
 65  \w     84.00 174.00   1.00    2.00    --  112.00  61.00  90.00   90
 66  \w     51.00 109.00   1.00    2.00    --  112.00-111.00 120.00   58
 67  \w     92.00 132.00   1.00    2.00    --  112.00 -77.00 120.00   40
 68  \w     41.00 103.00   1.00    2.00    --  112.00-111.00 -90.00   62
 69  \w     52.00 101.00   1.00    2.00    --  112.00-111.00  90.00   49
 70  \w     43.00 109.00   1.00    2.00    --  112.00-111.00-180.00   66
 71  \w     86.00 178.00   1.00    2.00    --  112.00  61.00   0.00   92
 72  \w     83.00 120.00   1.00    2.00    --  112.00  61.00 -60.00   37
 73  \w     61.00 109.00   1.00    2.00    --  112.00-111.00   0.00   48
 74  \w    133.00 166.00   1.00    2.00    --  112.00  45.00-180.00   33
 75  \w     98.00 124.00   1.00    2.00    --  112.00  45.00-180.00   26
 76  \w     80.00 106.00   1.00    2.00    --  112.00-111.00  30.00   26
 77  \w     85.00 175.00   1.00    2.00    --  112.00  71.00 -55.67   90
 78  \w     50.00  75.00   1.00    2.00    --  112.00-111.00  30.00   25
 79  \w    129.00 154.00   1.00    2.00    --  112.00  56.00  -9.68   25
 80  \w    131.00 178.00   1.00    2.00    --  112.00  61.00 -30.00   47
 81  \w     83.00 108.00   1.00    2.00    --  112.00  61.00  30.00   25
 82  \w    126.00 151.00   1.00    2.00    --  112.00  61.00  30.00   25
 83  \w     85.00 118.00   1.00    2.00    --  112.00  56.00  -9.68   33
 84  \w     37.00  80.00   1.00    2.00    --  112.00 -77.00 120.00   43
 85  \w     85.00 112.00   1.00    2.00    --  112.00  61.00 -30.00   27
 86  \w     40.00 109.00   1.00    2.00    --  112.00-111.00 -60.00   69
 87  \w    140.00 177.00   1.00    2.00    --  112.00  61.00-180.00   37
 88  \w    129.00 154.00   1.00    2.00    --  112.00  57.00 138.90   25
 89  \w     83.00 122.00   1.00    2.00    --  112.00  61.00-180.00   39
 90  \w    120.00 170.00   1.00    2.00    --  112.00  61.00-120.00   50
 91  \w     84.00 122.00   1.00    2.00    --  112.00  57.00 138.90   38
 92  \w     84.00 110.00   1.00    2.00    --  112.00  61.00-120.00   26
 93  \w      8.00  33.00   1.00    1.00    --   41.33  80.00 -66.68   25
 94  \w     56.00  82.00   1.00    2.00    --   86.00  67.00  29.75   26
 95  \w     57.00  84.00   1.00    2.00    --   86.00  68.00 141.86   27
 96  \w     81.00 120.00   1.00    2.00    --  110.00  62.00  19.58   39
 97  \w     79.00 106.00   1.00    2.00    --  110.00  70.00-116.37   27
 98  \w      8.00  42.00   1.00    1.00    --   41.33  80.00 -66.68   34
 99  \w     16.00  42.00   1.00    1.00    --   50.00  82.00-133.02   26
;
_diffrn_measurement_device 'four-circle diffractometer'
_diffrn_measurement_device_type 'SuperNova, Dual, Cu at home/near, AtlasS2'
_diffrn_measurement_method '\w scans'
_diffrn_orient_matrix_type 'CrysAlisPro convention (1999,Acta A55,543-557)'
_diffrn_orient_matrix_UB_11 0.0419249000
_diffrn_orient_matrix_UB_12 0.0921169000
_diffrn_orient_matrix_UB_13 0.0004913000
_diffrn_orient_matrix_UB_21 0.0352958000
_diffrn_orient_matrix_UB_22 -0.0282424000
_diffrn_orient_matrix_UB_23 0.0789343000
_diffrn_orient_matrix_UB_31 0.1389375000
_diffrn_orient_matrix_UB_32 -0.0473687000
_diffrn_orient_matrix_UB_33 -0.0502529000
_diffrn_radiation_monochromator mirror
_diffrn_radiation_probe x-ray
_diffrn_radiation_type 'Cu K\a'
_diffrn_radiation_wavelength 1.54184
_diffrn_reflns_av_R_equivalents 0.0268
_diffrn_reflns_av_unetI/netI 0.0283
_diffrn_reflns_Laue_measured_fraction_full 1.000
_diffrn_reflns_Laue_measured_fraction_max 0.989
_diffrn_reflns_limit_h_max 13
_diffrn_reflns_limit_h_min -13
_diffrn_reflns_limit_k_max 18
_diffrn_reflns_limit_k_min -18
_diffrn_reflns_limit_l_max 21
_diffrn_reflns_limit_l_min -21
_diffrn_reflns_number 60832
_diffrn_reflns_point_group_measured_fraction_full 0.964
_diffrn_reflns_point_group_measured_fraction_max 0.937
_diffrn_reflns_theta_full 67.684
_diffrn_reflns_theta_max 76.270
_diffrn_reflns_theta_min 2.684
_diffrn_source 'micro-focus sealed X-ray tube'
_diffrn_source_type 'SuperNova (Cu) X-ray Source'
_exptl_absorpt_coefficient_mu 1.265
_exptl_absorpt_correction_T_max 1.00000
_exptl_absorpt_correction_T_min 0.85938
_exptl_absorpt_correction_type multi-scan
_exptl_absorpt_process_details
;
CrysAlisPro 1.171.42.72a (Rigaku Oxford Diffraction, 2022)
Empirical absorption correction using spherical harmonics,
implemented in SCALE3 ABSPACK scaling algorithm.
;
_exptl_crystal_colour 'clear colourless'
_exptl_crystal_colour_lustre clear
_exptl_crystal_colour_primary colourless
_exptl_crystal_density_diffrn 1.061
_exptl_crystal_description block
_exptl_crystal_F_000 944
_exptl_crystal_size_max 0.3
_exptl_crystal_size_mid 0.198
_exptl_crystal_size_min 0.163
_refine_diff_density_max 0.415
_refine_diff_density_min -0.251
_refine_diff_density_rms 0.043
_refine_ls_abs_structure_details
;
 Refined as an inversion twin.
;
_refine_ls_abs_structure_Flack 0.474(18)
_refine_ls_extinction_method none
_refine_ls_goodness_of_fit_ref 1.042
_refine_ls_hydrogen_treatment mixed
_refine_ls_matrix_type full
_refine_ls_number_parameters 1388
_refine_ls_number_reflns 20603
_refine_ls_number_restraints 132
_refine_ls_restrained_S_all 1.042
_refine_ls_R_factor_all 0.0445
_refine_ls_R_factor_gt 0.0395
_refine_ls_shift/su_max 0.001
_refine_ls_shift/su_mean 0.000
_refine_ls_structure_factor_coef Fsqd
_refine_ls_weighting_details 'w=1/[\s^2^(Fo^2^)+(0.0659P)^2^+0.3978P] where P=(Fo^2^+2Fc^2^)/3'
_refine_ls_weighting_scheme calc
_refine_ls_wR_factor_gt 0.1076
_refine_ls_wR_factor_ref 0.1132
_reflns_Friedel_coverage 0.893
_reflns_Friedel_fraction_full 0.928
_reflns_Friedel_fraction_max 0.884
_reflns_number_gt 18576
_reflns_number_total 20603
_reflns_threshold_expression 'I > 2\s(I)'
_cod_data_source_file d3sc06896j2.cif
_cod_data_source_block hasj230309b
_cod_depositor_comments 'Adding full bibliography for 1571041--1571052.cif.'
_cod_original_cell_volume 2628.52(7)
_cod_database_code 1571052
_shelx_shelxl_version_number 2019/2
_chemical_oxdiff_formula C24H54LiNSi2
_shelx_space_group_comment
;
The symmetry employed for this shelxl refinement is uniquely defined
by the following loop, which should always be used as a source of
symmetry information in preference to the above space-group names.
They are only intended as comments.
;
_shelx_estimated_absorpt_t_max 0.820
_shelx_estimated_absorpt_t_min 0.703
_olex2_refinement_description
;
1. Twinned data refinement
 Scales: 0.526(18)
 0.474(18)
2. Fixed Uiso
 At 1.5 times of:
  All C(H,H,H) groups, All C(H,H,H,H,H,H) groups
3. Restrained distances
 C75A-C73A \\sim C74A-C73A \\sim C76A-C73A \\sim C81A-C82 \\sim C84A-C81A \\sim
C83A-C81A \\sim C77A-
 C79A \\sim C77A-C78A \\sim C77A-C80A
 with sigma of 0.02
4. Uiso/Uaniso restraints and constraints
Uanis(C79A) \\sim Ueq: with sigma of 0.001 and sigma for terminal atoms of 0.002
5. Rigid body (RIGU) restrains
 Si7, C82, C73A, C74A, C75A, C76A, C77A, C78A, C79A, C80A, C81A, C83A, C84A
 with sigma for 1-2 distances of 0.002 and sigma for 1-3 distances of 0.002
6. Others
 Sof(H82d)=Sof(H82e)=Sof(H82f)=Sof(C73A)=Sof(C74A)=Sof(H74d)=Sof(H74e)=
 Sof(H74f)=Sof(C75A)=Sof(H75d)=Sof(H75e)=Sof(H75f)=Sof(C76A)=Sof(H76d)=
 Sof(H76e)=Sof(H76f)=Sof(C77A)=Sof(C78A)=Sof(H78d)=Sof(H78e)=Sof(H78f)=
 Sof(C79A)=Sof(H79d)=Sof(H79e)=Sof(H79f)=Sof(C80A)=Sof(H80d)=Sof(H80e)=
 Sof(H80f)=Sof(C81A)=Sof(C83A)=Sof(H83d)=Sof(H83e)=Sof(H83f)=Sof(C84A)=
 Sof(H84d)=Sof(H84e)=Sof(H84f)=1-FVAR(1)
 Sof(H82a)=Sof(H82b)=Sof(H82c)=Sof(C73)=Sof(C74)=Sof(H74a)=Sof(H74b)=Sof(H74c)=
 Sof(C75)=Sof(H75a)=Sof(H75b)=Sof(H75c)=Sof(C76)=Sof(H76a)=Sof(H76b)=Sof(H76c)=
 Sof(C77)=Sof(C78)=Sof(H78a)=Sof(H78b)=Sof(H78c)=Sof(C79)=Sof(H79a)=Sof(H79b)=
 Sof(H79c)=Sof(C80)=Sof(H80a)=Sof(H80b)=Sof(H80c)=Sof(C81)=Sof(C83)=Sof(H83a)=
 Sof(H83b)=Sof(H83c)=Sof(C84)=Sof(H84a)=Sof(H84b)=Sof(H84c)=FVAR(1)
7.a Idealised Me refined as rotating group:
 C26(H26a,H26b,H26c), C27(H27a,H27b,H27c), C28(H28a,H28b,H28c), C30(H30a,H30b,
 H30c), C31(H31a,H31b,H31c), C32(H32a,H32b,H32c), C34(H34a,H34b,H34c), C35(H35a,
 H35b,H35c), C36(H36a,H36b,H36c), C38(H38a,H38b,H38c), C39(H39a,H39b,H39c),
 C40(H40a,H40b,H40c), C42(H42a,H42b,H42c), C43(H43a,H43b,H43c), C44(H44a,H44b,
 H44c), C46(H46a,H46b,H46c), C47(H47a,H47b,H47c), C48(H48a,H48b,H48c), C50(H50a,
 H50b,H50c), C51(H51a,H51b,H51c), C52(H52a,H52b,H52c), C54(H54a,H54b,H54c),
 C55(H55a,H55b,H55c), C56(H56a,H56b,H56c), C58(H58a,H58b,H58c), C59(H59a,H59b,
 H59c), C60(H60a,H60b,H60c), C62(H62a,H62b,H62c), C63(H63a,H63b,H63c), C64(H64a,
 H64b,H64c), C66(H66a,H66b,H66c), C67(H67a,H67b,H67c), C68(H68a,H68b,H68c),
 C70(H70a,H70b,H70c), C71(H71a,H71b,H71c), C72(H72a,H72b,H72c), C82(H82a,H82b,
 H82c), C82(H82d,H82e,H82f), C86(H86a,H86b,H86c), C87(H87a,H87b,H87c), C88(H88a,
 H88b,H88c), C90(H90a,H90b,H90c), C91(H91a,H91b,H91c), C92(H92a,H92b,H92c),
 C94(H94a,H94b,H94c), C95(H95a,H95b,H95c), C96(H96a,H96b,H96c), C74(H74a,H74b,
 H74c), C75(H75a,H75b,H75c), C76(H76a,H76b,H76c), C78(H78a,H78b,H78c), C79(H79a,
 H79b,H79c), C80(H80a,H80b,H80c), C83(H83a,H83b,H83c), C84(H84a,H84b,H84c),
 C74A(H74d,H74e,H74f), C75A(H75d,H75e,H75f), C76A(H76d,H76e,H76f), C78A(H78d,
 H78e,H78f), C79A(H79d,H79e,H79f), C80A(H80d,H80e,H80f), C83A(H83d,H83e,H83f),
 C84A(H84d,H84e,H84f)
;
_olex2_date_sample_data_collection 2023-03-09
_olex2_submission_special_instructions 'No special instructions were received'
_oxdiff_exptl_absorpt_empirical_details
;
Empirical correction (ABSPACK) includes:
- Absorption correction using spherical harmonics
- Frame scaling
- Detector area scaling
;
_oxdiff_exptl_absorpt_empirical_full_max 2.348
_oxdiff_exptl_absorpt_empirical_full_min 0.603

loop_
_space_group_symop_operation_xyz
'x, y, z'

loop_
_atom_site_label
_atom_site_type_symbol
_atom_site_fract_x
_atom_site_fract_y
_atom_site_fract_z
_atom_site_U_iso_or_equiv
_atom_site_adp_type
_atom_site_occupancy
_atom_site_site_symmetry_order
_atom_site_calc_flag
_atom_site_refinement_flags_posn
_atom_site_refinement_flags_adp
_atom_site_refinement_flags_occupancy
_atom_site_disorder_assembly
_atom_site_disorder_group
Si1 Si 0.09672(6) 0.76682(4) 0.89641(4) 0.01233(16) Uani 1 1 d . . . . .
Si2 Si 0.39870(6) 0.76449(4) 0.89829(4) 0.01259(16) Uani 1 1 d . . . . .
N1 N 0.2473(3) 0.77605(17) 0.89205(15) 0.0171(4) Uani 1 1 d . . . . .
C1 C 0.0293(3) 0.86900(19) 0.82886(17) 0.0173(5) Uani 1 1 d . . . . .
C2 C 0.1301(3) 0.8740(2) 0.74418(18) 0.0240(6) Uani 1 1 d . . . . .
C3 C -0.0116(3) 0.9670(2) 0.8682(2) 0.0242(6) Uani 1 1 d . . . . .
C4 C -0.0921(3) 0.8541(2) 0.81040(19) 0.0213(6) Uani 1 1 d . . . . .
C5 C -0.0228(3) 0.7855(2) 1.00740(16) 0.0178(5) Uani 1 1 d . . . . .
C6 C -0.0021(3) 0.6984(3) 1.05831(19) 0.0268(7) Uani 1 1 d . . . . .
C7 C 0.0064(3) 0.8633(3) 1.0498(2) 0.0273(7) Uani 1 1 d . . . . .
C8 C -0.1680(3) 0.8126(2) 1.01383(19) 0.0215(6) Uani 1 1 d . . . . .
C9 C 0.0922(3) 0.64892(19) 0.85184(17) 0.0169(6) Uani 1 1 d . . . . .
C10 C -0.0429(3) 0.6266(2) 0.8756(2) 0.0219(6) Uani 1 1 d . . . . .
C11 C 0.1442(3) 0.6419(2) 0.75827(18) 0.0224(6) Uani 1 1 d . . . . .
C12 C 0.1830(3) 0.5698(2) 0.8826(2) 0.0239(6) Uani 1 1 d . . . . .
C13 C 0.5181(3) 0.7522(2) 0.78734(16) 0.0175(5) Uani 1 1 d . . . . .
C14 C 0.4969(3) 0.8430(2) 0.73936(19) 0.0250(6) Uani 1 1 d . . . . .
C15 C 0.4920(3) 0.6775(2) 0.73982(19) 0.0239(6) Uani 1 1 d . . . . .
C16 C 0.6633(3) 0.7262(2) 0.78033(19) 0.0230(6) Uani 1 1 d . . . . .
C17 C 0.4049(3) 0.8813(2) 0.94720(18) 0.0190(6) Uani 1 1 d . . . . .
C18 C 0.3173(3) 0.9665(2) 0.9203(2) 0.0243(7) Uani 1 1 d . . . . .
C19 C 0.3520(3) 0.8842(2) 1.04073(19) 0.0244(6) Uani 1 1 d . . . . .
C20 C 0.5406(3) 0.9018(2) 0.9260(2) 0.0243(6) Uani 1 1 d . . . . .
C21 C 0.4634(3) 0.66038(19) 0.96106(17) 0.0177(5) Uani 1 1 d . . . . .
C22 C 0.5090(3) 0.5647(2) 0.9153(2) 0.0253(7) Uani 1 1 d . . . . .
C23 C 0.5809(3) 0.6710(2) 0.98739(19) 0.0238(6) Uani 1 1 d . . . . .
C24 C 0.3548(3) 0.6488(2) 1.03786(19) 0.0270(6) Uani 1 1 d . . . . .
Li1 Li 0.2236(6) 0.8962(4) 0.8437(4) 0.0375(12) Uani 1 1 d . . . . .
Si3 Si 0.09035(6) 0.76529(4) 0.39546(4) 0.01259(16) Uani 1 1 d . . . . .
Si4 Si 0.39355(6) 0.76113(4) 0.39579(4) 0.01294(16) Uani 1 1 d . . . . .
N2 N 0.2466(3) 0.76457(18) 0.38572(14) 0.0187(5) Uani 1 1 d . . . . .
C25 C 0.0222(3) 0.87138(19) 0.33302(17) 0.0182(5) Uani 1 1 d . . . . .
C26 C 0.1283(3) 0.8830(2) 0.2537(2) 0.0279(7) Uani 1 1 d . . . . .
H26A H 0.199863 0.899893 0.266968 0.042 Uiso 1 1 calc R U . . .
H26B H 0.091547 0.932261 0.221402 0.042 Uiso 1 1 calc R U . . .
H26C H 0.160600 0.824236 0.222349 0.042 Uiso 1 1 calc R U . . .
C27 C -0.0958(3) 0.8609(2) 0.30799(19) 0.0241(6) Uani 1 1 d . . . . .
H27A H -0.070520 0.806676 0.271423 0.036 Uiso 1 1 calc R U . . .
H27B H -0.126541 0.917128 0.280107 0.036 Uiso 1 1 calc R U . . .
H27C H -0.165350 0.852351 0.356540 0.036 Uiso 1 1 calc R U . . .
C28 C -0.0180(3) 0.9653(2) 0.3787(2) 0.0252(6) Uani 1 1 d . . . . .
H28A H -0.094709 0.966036 0.425489 0.038 Uiso 1 1 calc R U . . .
H28B H -0.038352 1.015770 0.342231 0.038 Uiso 1 1 calc R U . . .
H28C H 0.053277 0.973940 0.397525 0.038 Uiso 1 1 calc R U . . .
C29 C 0.0854(3) 0.6500(2) 0.34583(18) 0.0180(6) Uani 1 1 d . . . . .
C30 C 0.1419(3) 0.6473(2) 0.25239(18) 0.0245(6) Uani 1 1 d . . . . .
H30A H 0.086329 0.695631 0.229313 0.037 Uiso 1 1 calc R U . . .
H30B H 0.145767 0.586019 0.231332 0.037 Uiso 1 1 calc R U . . .
H30C H 0.229346 0.658491 0.237217 0.037 Uiso 1 1 calc R U . . .
C31 C 0.1710(3) 0.5667(2) 0.3755(2) 0.0260(7) Uani 1 1 d . . . . .
H31A H 0.260096 0.574778 0.360482 0.039 Uiso 1 1 calc R U . . .
H31B H 0.169982 0.509141 0.350309 0.039 Uiso 1 1 calc R U . . .
H31C H 0.137644 0.563059 0.434709 0.039 Uiso 1 1 calc R U . . .
C32 C -0.0514(3) 0.6310(2) 0.3640(2) 0.0264(7) Uani 1 1 d . . . . .
H32A H -0.089526 0.627115 0.422849 0.040 Uiso 1 1 calc R U . . .
H32B H -0.044706 0.572011 0.337834 0.040 Uiso 1 1 calc R U . . .
H32C H -0.106490 0.681797 0.342918 0.040 Uiso 1 1 calc R U . . .
C33 C -0.0281(3) 0.7773(2) 0.50659(17) 0.0181(5) Uani 1 1 d . . . . .
C34 C 0.0050(3) 0.8470(2) 0.55478(19) 0.0275(7) Uani 1 1 d . . . . .
H34A H 0.093899 0.823857 0.557241 0.041 Uiso 1 1 calc R U . . .
H34B H -0.055237 0.854346 0.609980 0.041 Uiso 1 1 calc R U . . .
H34C H -0.002461 0.907326 0.527948 0.041 Uiso 1 1 calc R U . . .
C35 C -0.0156(3) 0.6847(2) 0.55301(19) 0.0270(7) Uani 1 1 d . . . . .
H35A H -0.046047 0.639876 0.528219 0.040 Uiso 1 1 calc R U . . .
H35B H -0.068231 0.696126 0.609916 0.040 Uiso 1 1 calc R U . . .
H35C H 0.075373 0.659370 0.550313 0.040 Uiso 1 1 calc R U . . .
C36 C -0.1725(3) 0.8097(2) 0.51147(19) 0.0222(6) Uani 1 1 d . . . . .
H36A H -0.188233 0.871622 0.487961 0.033 Uiso 1 1 calc R U . . .
H36B H -0.225720 0.812473 0.568415 0.033 Uiso 1 1 calc R U . . .
H36C H -0.195356 0.765514 0.481149 0.033 Uiso 1 1 calc R U . . .
C37 C 0.5180(3) 0.7434(2) 0.28458(17) 0.0186(6) Uani 1 1 d . . . . .
C38 C 0.5075(3) 0.8307(2) 0.23118(19) 0.0263(7) Uani 1 1 d . . . . .
H38A H 0.418689 0.851284 0.228071 0.039 Uiso 1 1 calc R U . . .
H38B H 0.567588 0.815403 0.176458 0.039 Uiso 1 1 calc R U . . .
H38C H 0.529708 0.880740 0.255207 0.039 Uiso 1 1 calc R U . . .
C39 C 0.5017(3) 0.6639(2) 0.23645(19) 0.0273(7) Uani 1 1 d . . . . .
H39A H 0.497505 0.608649 0.270348 0.041 Uiso 1 1 calc R U . . .
H39B H 0.575693 0.648549 0.187264 0.041 Uiso 1 1 calc R U . . .
H39C H 0.421469 0.684079 0.221308 0.041 Uiso 1 1 calc R U . . .
C40 C 0.6609(3) 0.7167(2) 0.28418(19) 0.0236(6) Uani 1 1 d . . . . .
H40A H 0.678354 0.765092 0.313139 0.035 Uiso 1 1 calc R U . . .
H40B H 0.717617 0.711175 0.227989 0.035 Uiso 1 1 calc R U . . .
H40C H 0.677640 0.657035 0.311167 0.035 Uiso 1 1 calc R U . . .
C41 C 0.4003(3) 0.8793(2) 0.43966(18) 0.0188(6) Uani 1 1 d . . . . .
C42 C 0.3187(3) 0.9598(2) 0.4038(2) 0.0266(7) Uani 1 1 d . . . . .
H42A H 0.356112 0.959352 0.344658 0.040 Uiso 1 1 calc R U . . .
H42B H 0.318392 1.019251 0.426583 0.040 Uiso 1 1 calc R U . . .
H42C H 0.229581 0.952066 0.417464 0.040 Uiso 1 1 calc R U . . .
C43 C 0.3397(3) 0.8883(2) 0.5323(2) 0.0263(7) Uani 1 1 d . . . . .
H43A H 0.250614 0.880378 0.546841 0.039 Uiso 1 1 calc R U . . .
H43B H 0.339160 0.950035 0.550738 0.039 Uiso 1 1 calc R U . . .
H43C H 0.390741 0.840216 0.558465 0.039 Uiso 1 1 calc R U . . .
C44 C 0.5365(3) 0.8984(2) 0.4219(2) 0.0233(6) Uani 1 1 d . . . . .
H44A H 0.592655 0.846265 0.440930 0.035 Uiso 1 1 calc R U . . .
H44B H 0.529966 0.955922 0.450168 0.035 Uiso 1 1 calc R U . . .
H44C H 0.573377 0.905066 0.363282 0.035 Uiso 1 1 calc R U . . .
C45 C 0.4541(3) 0.65935(19) 0.46202(17) 0.0190(6) Uani 1 1 d . . . . .
C46 C 0.4963(3) 0.5621(2) 0.4191(2) 0.0256(7) Uani 1 1 d . . . . .
H46A H 0.427333 0.552530 0.398372 0.038 Uiso 1 1 calc R U . . .
H46B H 0.512587 0.513508 0.457987 0.038 Uiso 1 1 calc R U . . .
H46C H 0.575723 0.559019 0.373810 0.038 Uiso 1 1 calc R U . . .
C47 C 0.5687(3) 0.6700(2) 0.49069(19) 0.0247(6) Uani 1 1 d . . . . .
H47A H 0.590693 0.617371 0.524830 0.037 Uiso 1 1 calc R U . . .
H47B H 0.544303 0.728332 0.522099 0.037 Uiso 1 1 calc R U . . .
H47C H 0.643949 0.671110 0.443352 0.037 Uiso 1 1 calc R U . . .
C48 C 0.3402(3) 0.6529(2) 0.53780(19) 0.0280(7) Uani 1 1 d . . . . .
H48A H 0.270133 0.638197 0.521170 0.042 Uiso 1 1 calc R U . . .
H48B H 0.308564 0.712619 0.567655 0.042 Uiso 1 1 calc R U . . .
H48C H 0.369539 0.603706 0.572839 0.042 Uiso 1 1 calc R U . . .
Li2 Li 0.3048(7) 0.7745(5) 0.2702(4) 0.0462(14) Uani 1 1 d . . . . .
Si5 Si 0.60794(6) 0.23514(4) 0.19484(4) 0.01256(15) Uani 1 1 d . . . . .
Si6 Si 0.89286(6) 0.29160(4) 0.10377(4) 0.01246(15) Uani 1 1 d . . . . .
N3 N 0.7513(2) 0.26605(17) 0.15990(13) 0.0179(5) Uani 1 1 d . . . . .
C49 C 0.5780(3) 0.2156(2) 0.31331(16) 0.0191(6) Uani 1 1 d . . . . .
C50 C 0.6991(3) 0.1521(2) 0.33143(18) 0.0265(6) Uani 1 1 d . . . . .
H50A H 0.711008 0.088368 0.312326 0.040 Uiso 1 1 calc R U . . .
H50B H 0.686543 0.152239 0.390070 0.040 Uiso 1 1 calc R U . . .
H50C H 0.775968 0.175664 0.303317 0.040 Uiso 1 1 calc R U . . .
C51 C 0.5400(3) 0.3077(2) 0.36336(18) 0.0255(6) Uani 1 1 d . . . . .
H51A H 0.603592 0.345210 0.339766 0.038 Uiso 1 1 calc R U . . .
H51B H 0.538378 0.293384 0.419648 0.038 Uiso 1 1 calc R U . . .
H51C H 0.453891 0.342783 0.362244 0.038 Uiso 1 1 calc R U . . .
C52 C 0.4665(3) 0.1663(2) 0.35257(18) 0.0260(6) Uani 1 1 d . . . . .
H52A H 0.386758 0.201948 0.342176 0.039 Uiso 1 1 calc R U . . .
H52B H 0.452932 0.162502 0.411284 0.039 Uiso 1 1 calc R U . . .
H52C H 0.489066 0.103388 0.329102 0.039 Uiso 1 1 calc R U . . .
C53 C 0.6036(3) 0.1188(2) 0.14798(17) 0.0171(6) Uani 1 1 d . . . . .
C54 C 0.6850(3) 0.0322(2) 0.1783(2) 0.0258(6) Uani 1 1 d . . . . .
H54A H 0.772427 0.041119 0.170515 0.039 Uiso 1 1 calc R U . . .
H54B H 0.690601 -0.023216 0.147415 0.039 Uiso 1 1 calc R U . . .
H54C H 0.643691 0.023804 0.236107 0.039 Uiso 1 1 calc R U . . .
C55 C 0.6657(4) 0.1193(2) 0.05594(18) 0.0275(7) Uani 1 1 d . . . . .
H55A H 0.614273 0.170403 0.032652 0.041 Uiso 1 1 calc R U . . .
H55B H 0.668462 0.059877 0.032059 0.041 Uiso 1 1 calc R U . . .
H55C H 0.754009 0.128060 0.044185 0.041 Uiso 1 1 calc R U . . .
C56 C 0.4670(3) 0.1010(2) 0.1636(2) 0.0253(7) Uani 1 1 d . . . . .
H56A H 0.426362 0.097473 0.222195 0.038 Uiso 1 1 calc R U . . .
H56B H 0.474016 0.042192 0.137100 0.038 Uiso 1 1 calc R U . . .
H56C H 0.413970 0.152197 0.141453 0.038 Uiso 1 1 calc R U . . .
C57 C 0.4623(3) 0.33369(19) 0.18191(18) 0.0189(6) Uani 1 1 d . . . . .
C58 C 0.4528(3) 0.3361(2) 0.09460(19) 0.0270(7) Uani 1 1 d . . . . .
H58A H 0.536153 0.341007 0.056159 0.041 Uiso 1 1 calc R U . . .
H58B H 0.385117 0.390013 0.089223 0.041 Uiso 1 1 calc R U . . .
H58C H 0.431097 0.278774 0.082916 0.041 Uiso 1 1 calc R U . . .
C59 C 0.3273(3) 0.3277(2) 0.23863(19) 0.0224(6) Uani 1 1 d . . . . .
H59A H 0.311488 0.266618 0.231457 0.034 Uiso 1 1 calc R U . . .
H59B H 0.260648 0.376764 0.225232 0.034 Uiso 1 1 calc R U . . .
H59C H 0.324160 0.335864 0.295185 0.034 Uiso 1 1 calc R U . . .
C60 C 0.4840(3) 0.4288(2) 0.1973(2) 0.0265(7) Uani 1 1 d . . . . .
H60A H 0.490043 0.431594 0.252510 0.040 Uiso 1 1 calc R U . . .
H60B H 0.411129 0.478037 0.191241 0.040 Uiso 1 1 calc R U . . .
H60C H 0.564591 0.437703 0.158025 0.040 Uiso 1 1 calc R U . . .
C61 C 0.8986(3) 0.4137(2) 0.14237(18) 0.0215(6) Uani 1 1 d . . . . .
C62 C 0.8343(4) 0.4247(2) 0.2350(2) 0.0288(7) Uani 1 1 d . . . . .
H62A H 0.877689 0.373117 0.262269 0.043 Uiso 1 1 calc R U . . .
H62B H 0.742509 0.423894 0.247747 0.043 Uiso 1 1 calc R U . . .
H62C H 0.841798 0.483939 0.253777 0.043 Uiso 1 1 calc R U . . .
C63 C 1.0339(3) 0.4335(2) 0.1241(2) 0.0250(7) Uani 1 1 d . . . . .
H63A H 1.085418 0.388313 0.152117 0.037 Uiso 1 1 calc R U . . .
H63B H 1.025525 0.496649 0.143030 0.037 Uiso 1 1 calc R U . . .
H63C H 1.077038 0.427987 0.065402 0.037 Uiso 1 1 calc R U . . .
C64 C 0.8171(3) 0.4957(2) 0.1071(2) 0.0271(7) Uani 1 1 d . . . . .
H64A H 0.813788 0.554387 0.132556 0.041 Uiso 1 1 calc R U . . .
H64B H 0.728985 0.486846 0.118181 0.041 Uiso 1 1 calc R U . . .
H64C H 0.857018 0.497921 0.048327 0.041 Uiso 1 1 calc R U . . .
C65 C 1.0382(3) 0.1988(2) 0.1240(2) 0.0223(6) Uani 1 1 d . . . . .
C66 C 1.0461(3) 0.2058(3) 0.2117(2) 0.0295(7) Uani 1 1 d . . . . .
H66A H 0.963096 0.201442 0.250858 0.044 Uiso 1 1 calc R U . . .
H66B H 1.064998 0.265638 0.219350 0.044 Uiso 1 1 calc R U . . .
H66C H 1.115124 0.154808 0.220063 0.044 Uiso 1 1 calc R U . . .
C67 C 1.1729(3) 0.2022(2) 0.0668(2) 0.0236(6) Uani 1 1 d . . . . .
H67A H 1.238147 0.150668 0.078752 0.035 Uiso 1 1 calc R U . . .
H67B H 1.192670 0.261585 0.074895 0.035 Uiso 1 1 calc R U . . .
H67C H 1.173848 0.196504 0.010391 0.035 Uiso 1 1 calc R U . . .
C68 C 1.0190(3) 0.1006(2) 0.1157(2) 0.0302(7) Uani 1 1 d . . . . .
H68A H 0.938943 0.093046 0.156412 0.045 Uiso 1 1 calc R U . . .
H68B H 1.092768 0.054106 0.124138 0.045 Uiso 1 1 calc R U . . .
H68C H 1.013146 0.091909 0.061224 0.045 Uiso 1 1 calc R U . . .
C69 C 0.9229(3) 0.2986(2) -0.01334(17) 0.0223(6) Uani 1 1 d . . . . .
C70 C 1.0267(3) 0.3524(2) -0.05811(19) 0.0254(6) Uani 1 1 d . . . . .
H70A H 0.998390 0.417302 -0.038386 0.038 Uiso 1 1 calc R U . . .
H70B H 1.038368 0.350780 -0.116605 0.038 Uiso 1 1 calc R U . . .
H70C H 1.108983 0.323353 -0.047715 0.038 Uiso 1 1 calc R U . . .
C71 C 0.9702(3) 0.2020(2) -0.05792(19) 0.0288(7) Uani 1 1 d . . . . .
H71A H 1.056010 0.171442 -0.053258 0.043 Uiso 1 1 calc R U . . .
H71B H 0.975444 0.210673 -0.115395 0.043 Uiso 1 1 calc R U . . .
H71C H 0.908880 0.163161 -0.033187 0.043 Uiso 1 1 calc R U . . .
C72 C 0.7953(3) 0.3449(3) -0.03062(19) 0.0296(7) Uani 1 1 d . . . . .
H72A H 0.733232 0.305486 -0.010718 0.044 Uiso 1 1 calc R U . . .
H72B H 0.811308 0.352959 -0.089265 0.044 Uiso 1 1 calc R U . . .
H72C H 0.759848 0.405937 -0.002929 0.044 Uiso 1 1 calc R U . . .
Li3 Li 0.7619(6) 0.2839(4) 0.2667(3) 0.0390(13) Uani 1 1 d . . . . .
Si7 Si 0.89084(6) 0.29481(4) 0.60077(4) 0.01269(16) Uani 1 1 d . . . . .
Si8 Si 0.60583(6) 0.24075(4) 0.69472(4) 0.01323(16) Uani 1 1 d . . . . .
N4 N 0.7412(2) 0.28130(16) 0.65304(14) 0.0200(5) Uani 1 1 d . . . . .
C82 C 1.0293(3) 0.3367(2) 0.42980(19) 0.0288(7) Uani 1 1 d D . . . .
H82A H 1.075667 0.369848 0.454381 0.043 Uiso 0.772(3) 1 calc R U P A 1
H82B H 1.019056 0.367739 0.379823 0.043 Uiso 0.772(3) 1 calc R U P A 1
H82C H 1.078685 0.272225 0.417011 0.043 Uiso 0.772(3) 1 calc R U P A 1
H82D H 1.025460 0.399079 0.448601 0.043 Uiso 0.228(3) 1 calc R U P A 2
H82E H 1.021073 0.340275 0.374751 0.043 Uiso 0.228(3) 1 calc R U P A 2
H82F H 1.112325 0.295087 0.429449 0.043 Uiso 0.228(3) 1 calc R U P A 2
C85 C 0.4563(3) 0.33648(19) 0.68031(17) 0.0182(5) Uani 1 1 d . . . . .
C86 C 0.4685(3) 0.4366(2) 0.6891(2) 0.0275(7) Uani 1 1 d . . . . .
H86A H 0.484012 0.444004 0.741006 0.041 Uiso 1 1 calc R U . . .
H86B H 0.388150 0.480496 0.687313 0.041 Uiso 1 1 calc R U . . .
H86C H 0.541153 0.449123 0.644431 0.041 Uiso 1 1 calc R U . . .
C87 C 0.3230(3) 0.3295(2) 0.73953(19) 0.0221(6) Uani 1 1 d . . . . .
H87A H 0.309860 0.266793 0.735507 0.033 Uiso 1 1 calc R U . . .
H87B H 0.254112 0.375563 0.725320 0.033 Uiso 1 1 calc R U . . .
H87C H 0.320764 0.341586 0.795229 0.033 Uiso 1 1 calc R U . . .
C88 C 0.4464(3) 0.3318(2) 0.59338(18) 0.0247(6) Uani 1 1 d . . . . .
H88A H 0.530719 0.332222 0.553869 0.037 Uiso 1 1 calc R U . . .
H88B H 0.381285 0.385831 0.584952 0.037 Uiso 1 1 calc R U . . .
H88C H 0.420969 0.274433 0.586162 0.037 Uiso 1 1 calc R U . . .
C89 C 0.5802(3) 0.2300(2) 0.81250(16) 0.0212(6) Uani 1 1 d . . . . .
C90 C 0.5448(3) 0.3272(3) 0.8539(2) 0.0311(7) Uani 1 1 d . . . . .
H90A H 0.611679 0.361196 0.827448 0.047 Uiso 1 1 calc R U . . .
H90B H 0.539452 0.319709 0.911484 0.047 Uiso 1 1 calc R U . . .
H90C H 0.460939 0.362282 0.849005 0.047 Uiso 1 1 calc R U . . .
C91 C 0.4750(3) 0.1787(2) 0.85910(19) 0.0289(7) Uani 1 1 d . . . . .
H91A H 0.392027 0.209965 0.850568 0.043 Uiso 1 1 calc R U . . .
H91B H 0.466591 0.179586 0.917207 0.043 Uiso 1 1 calc R U . . .
H91C H 0.499547 0.114071 0.839173 0.043 Uiso 1 1 calc R U . . .
C92 C 0.7080(3) 0.1787(3) 0.82801(19) 0.0327(7) Uani 1 1 d . . . . .
H92A H 0.730970 0.114076 0.808268 0.049 Uiso 1 1 calc R U . . .
H92B H 0.697380 0.179572 0.886400 0.049 Uiso 1 1 calc R U . . .
H92C H 0.776994 0.209895 0.799243 0.049 Uiso 1 1 calc R U . . .
C93 C 0.6024(3) 0.12176(19) 0.65195(17) 0.0176(6) Uani 1 1 d . . . . .
C94 C 0.6917(3) 0.0398(2) 0.6823(2) 0.0252(6) Uani 1 1 d . . . . .
H94A H 0.778907 0.051108 0.669072 0.038 Uiso 1 1 calc R U . . .
H94B H 0.695913 -0.018399 0.655817 0.038 Uiso 1 1 calc R U . . .
H94C H 0.656634 0.034819 0.741300 0.038 Uiso 1 1 calc R U . . .
C95 C 0.6551(3) 0.1168(2) 0.55859(17) 0.0233(6) Uani 1 1 d . . . . .
H95A H 0.597144 0.163313 0.535673 0.035 Uiso 1 1 calc R U . . .
H95B H 0.659883 0.054455 0.539310 0.035 Uiso 1 1 calc R U . . .
H95C H 0.741869 0.129415 0.541352 0.035 Uiso 1 1 calc R U . . .
C96 C 0.4669(3) 0.1005(2) 0.6752(2) 0.0242(6) Uani 1 1 d . . . . .
H96A H 0.429879 0.103075 0.734429 0.036 Uiso 1 1 calc R U . . .
H96B H 0.474280 0.038130 0.654835 0.036 Uiso 1 1 calc R U . . .
H96C H 0.410403 0.146761 0.651058 0.036 Uiso 1 1 calc R U . . .
Li4 Li 0.6668(7) 0.4035(5) 0.6993(5) 0.0591(19) Uani 1 1 d . . . . .
C73 C 0.9317(4) 0.3955(3) 0.6535(3) 0.0151(8) Uani 0.772(3) 1 d . . P A 1
C74 C 0.8173(4) 0.4811(2) 0.6849(2) 0.0230(7) Uani 0.772(3) 1 d . . P A 1
H74A H 0.757070 0.465306 0.735222 0.035 Uiso 0.772(3) 1 calc R U P A 1
H74B H 0.771908 0.498708 0.643830 0.035 Uiso 0.772(3) 1 calc R U P A 1
H74C H 0.850754 0.533436 0.695400 0.035 Uiso 0.772(3) 1 calc R U P A 1
C75 C 0.9684(4) 0.3583(3) 0.7304(2) 0.0217(7) Uani 0.772(3) 1 d . . P A 1
H75A H 1.052504 0.313460 0.714767 0.032 Uiso 0.772(3) 1 calc R U P A 1
H75B H 0.902142 0.327594 0.764258 0.032 Uiso 0.772(3) 1 calc R U P A 1
H75C H 0.973839 0.410317 0.761175 0.032 Uiso 0.772(3) 1 calc R U P A 1
C76 C 1.0452(6) 0.4347(5) 0.5991(4) 0.0187(12) Uani 0.772(3) 1 d . . P A 1
H76A H 1.120517 0.383198 0.577383 0.028 Uiso 0.772(3) 1 calc R U P A 1
H76B H 1.067554 0.477139 0.631351 0.028 Uiso 0.772(3) 1 calc R U P A 1
H76C H 1.019499 0.468556 0.554174 0.028 Uiso 0.772(3) 1 calc R U P A 1
C77 C 1.0290(4) 0.1842(3) 0.5933(2) 0.0158(7) Uani 0.772(3) 1 d . . P A 1
C78 C 1.0122(4) 0.1336(2) 0.6747(2) 0.0214(7) Uani 0.772(3) 1 d . . P A 1
H78A H 1.082759 0.077712 0.668646 0.032 Uiso 0.772(3) 1 calc R U P A 1
H78B H 0.928902 0.115535 0.691045 0.032 Uiso 0.772(3) 1 calc R U P A 1
H78C H 1.014352 0.175222 0.716327 0.032 Uiso 0.772(3) 1 calc R U P A 1
C79 C 1.1669(7) 0.2002(8) 0.5642(6) 0.0198(16) Uani 0.772(3) 1 d . . P A 1
H79A H 1.178985 0.233866 0.513000 0.030 Uiso 0.772(3) 1 calc R U P A 1
H79B H 1.229819 0.139929 0.555712 0.030 Uiso 0.772(3) 1 calc R U P A 1
H79C H 1.179937 0.236924 0.605265 0.030 Uiso 0.772(3) 1 calc R U P A 1
C80 C 1.0233(4) 0.1137(2) 0.5326(2) 0.0222(7) Uani 0.772(3) 1 d . . P A 1
H80A H 1.048682 0.137392 0.477409 0.033 Uiso 0.772(3) 1 calc R U P A 1
H80B H 0.934746 0.104811 0.545986 0.033 Uiso 0.772(3) 1 calc R U P A 1
H80C H 1.082772 0.053935 0.535878 0.033 Uiso 0.772(3) 1 calc R U P A 1
C81 C 0.8960(4) 0.3374(3) 0.4892(2) 0.0160(8) Uani 0.772(3) 1 d . . P A 1
C83 C 0.8143(4) 0.4383(2) 0.4929(2) 0.0223(7) Uani 0.772(3) 1 d . . P A 1
H83A H 0.728200 0.442511 0.531850 0.033 Uiso 0.772(3) 1 calc R U P A 1
H83B H 0.805447 0.455779 0.439021 0.033 Uiso 0.772(3) 1 calc R U P A 1
H83C H 0.857385 0.480758 0.510191 0.033 Uiso 0.772(3) 1 calc R U P A 1
C84 C 0.8299(4) 0.2786(3) 0.4515(2) 0.0199(7) Uani 0.772(3) 1 d . . P A 1
H84A H 0.882256 0.214494 0.442260 0.030 Uiso 0.772(3) 1 calc R U P A 1
H84B H 0.821707 0.305280 0.399636 0.030 Uiso 0.772(3) 1 calc R U P A 1
H84C H 0.743531 0.278626 0.488573 0.030 Uiso 0.772(3) 1 calc R U P A 1
C73A C 0.8930(17) 0.4112(14) 0.6457(11) 0.028(3) Uani 0.228(3) 1 d D . P A 2
C74A C 0.8127(15) 0.4963(11) 0.6114(11) 0.034(3) Uani 0.228(3) 1 d D . P A 2
H74D H 0.720890 0.494652 0.630057 0.051 Uiso 0.228(3) 1 calc R U P A 2
H74E H 0.843555 0.493549 0.551947 0.051 Uiso 0.228(3) 1 calc R U P A 2
H74F H 0.823410 0.554232 0.630815 0.051 Uiso 0.228(3) 1 calc R U P A 2
C75A C 0.8379(18) 0.4211(14) 0.7375(10) 0.041(4) Uani 0.228(3) 1 d D . P A 2
H75D H 0.745354 0.451339 0.752101 0.061 Uiso 0.228(3) 1 calc R U P A 2
H75E H 0.883459 0.459042 0.757927 0.061 Uiso 0.228(3) 1 calc R U P A 2
H75F H 0.849335 0.359259 0.761605 0.061 Uiso 0.228(3) 1 calc R U P A 2
C76A C 1.030(2) 0.431(2) 0.6233(14) 0.026(5) Uani 0.228(3) 1 d D . P A 2
H76D H 1.085469 0.382919 0.646513 0.039 Uiso 0.228(3) 1 calc R U P A 2
H76E H 1.023513 0.492210 0.645096 0.039 Uiso 0.228(3) 1 calc R U P A 2
H76F H 1.066456 0.429855 0.564072 0.039 Uiso 0.228(3) 1 calc R U P A 2
C77A C 1.0383(17) 0.1946(12) 0.6220(10) 0.028(3) Uani 0.228(3) 1 d D . P A 2
C78A C 1.0476(17) 0.2039(13) 0.7093(9) 0.035(3) Uani 0.228(3) 1 d D . P A 2
H78D H 1.069912 0.263101 0.714861 0.053 Uiso 0.228(3) 1 calc R U P A 2
H78E H 1.114835 0.152148 0.718737 0.053 Uiso 0.228(3) 1 calc R U P A 2
H78F H 0.964033 0.202472 0.749169 0.053 Uiso 0.228(3) 1 calc R U P A 2
C79A C 1.177(3) 0.197(3) 0.572(2) 0.024(5) Uani 0.228(3) 1 d D U P A 2
H79D H 1.185347 0.194493 0.514187 0.036 Uiso 0.228(3) 1 calc R U P A 2
H79E H 1.237700 0.143025 0.585538 0.036 Uiso 0.228(3) 1 calc R U P A 2
H79F H 1.196986 0.254421 0.584954 0.036 Uiso 0.228(3) 1 calc R U P A 2
C80A C 1.0193(17) 0.0965(11) 0.6153(12) 0.039(3) Uani 0.228(3) 1 d D . P A 2
H80D H 0.936546 0.090752 0.653911 0.058 Uiso 0.228(3) 1 calc R U P A 2
H80E H 1.090282 0.050683 0.627642 0.058 Uiso 0.228(3) 1 calc R U P A 2
H80F H 1.019055 0.085268 0.559959 0.058 Uiso 0.228(3) 1 calc R U P A 2
C81A C 0.9177(15) 0.2988(12) 0.4872(11) 0.033(3) Uani 0.228(3) 1 d D . P A 2
C83A C 0.7904(14) 0.3425(14) 0.4685(9) 0.039(3) Uani 0.228(3) 1 d D . P A 2
H83D H 0.734334 0.298267 0.481106 0.059 Uiso 0.228(3) 1 calc R U P A 2
H83E H 0.808999 0.357863 0.410816 0.059 Uiso 0.228(3) 1 calc R U P A 2
H83F H 0.746606 0.399469 0.501583 0.059 Uiso 0.228(3) 1 calc R U P A 2
C84A C 0.9676(17) 0.2015(12) 0.4422(10) 0.038(3) Uani 0.228(3) 1 d D . P A 2
H84D H 1.044985 0.166717 0.455791 0.057 Uiso 0.228(3) 1 calc R U P A 2
H84E H 0.989263 0.210582 0.383384 0.057 Uiso 0.228(3) 1 calc R U P A 2
H84F H 0.899730 0.166370 0.459193 0.057 Uiso 0.228(3) 1 calc R U P A 2
H11A H 0.087(3) 0.684(2) 0.7331(17) 0.012(7) Uiso 1 1 d . . . . .
H11B H 0.228(3) 0.657(2) 0.7390(18) 0.019(7) Uiso 1 1 d . . . . .
H20A H 0.603(3) 0.847(2) 0.941(2) 0.024(8) Uiso 1 1 d . . . . .
H16A H 0.681(3) 0.668(2) 0.804(2) 0.022(8) Uiso 1 1 d . . . . .
H10A H -0.102(4) 0.673(2) 0.856(2) 0.029(9) Uiso 1 1 d . . . . .
H3A H -0.037(4) 1.014(2) 0.830(2) 0.033(9) Uiso 1 1 d . . . . .
H18A H 0.338(3) 0.975(2) 0.863(2) 0.019(8) Uiso 1 1 d . . . . .
H4A H -0.161(3) 0.847(2) 0.859(2) 0.025(8) Uiso 1 1 d . . . . .
H23A H 0.660(4) 0.670(3) 0.941(2) 0.036(10) Uiso 1 1 d . . . . .
H8A H -0.216(3) 0.814(2) 1.0725(19) 0.019(7) Uiso 1 1 d . . . . .
H12A H 0.182(3) 0.508(2) 0.859(2) 0.029(9) Uiso 1 1 d . . . . .
H6A H -0.025(3) 0.647(2) 1.039(2) 0.021(8) Uiso 1 1 d . . . . .
H22A H 0.444(3) 0.549(2) 0.8934(19) 0.023(8) Uiso 1 1 d . . . . .
H22B H 0.589(4) 0.566(2) 0.869(2) 0.027(8) Uiso 1 1 d . . . . .
H15A H 0.504(3) 0.618(2) 0.768(2) 0.023(8) Uiso 1 1 d . . . . .
H12B H 0.157(4) 0.569(3) 0.939(3) 0.050(12) Uiso 1 1 d . . . . .
H8B H -0.192(3) 0.766(2) 0.986(2) 0.022(8) Uiso 1 1 d . . . . .
H23B H 0.562(3) 0.724(2) 1.022(2) 0.026(8) Uiso 1 1 d . . . . .
H18B H 0.227(3) 0.966(2) 0.9380(19) 0.022(8) Uiso 1 1 d . . . . .
H16B H 0.713(4) 0.720(3) 0.723(2) 0.035(9) Uiso 1 1 d . . . . .
H22C H 0.522(4) 0.515(3) 0.956(2) 0.045(11) Uiso 1 1 d . . . . .
H3B H 0.055(4) 0.988(2) 0.887(2) 0.032(9) Uiso 1 1 d . . . . .
H4B H -0.071(3) 0.798(3) 0.779(2) 0.033(9) Uiso 1 1 d . . . . .
H3C H -0.086(3) 0.971(2) 0.915(2) 0.024(8) Uiso 1 1 d . . . . .
H24A H 0.315(3) 0.708(2) 1.0707(19) 0.022(8) Uiso 1 1 d . . . . .
H2A H 0.183(4) 0.808(3) 0.718(2) 0.045(11) Uiso 1 1 d . . . . .
H4C H -0.126(3) 0.908(2) 0.7833(19) 0.022(8) Uiso 1 1 d . . . . .
H12C H 0.272(4) 0.581(3) 0.863(2) 0.035(9) Uiso 1 1 d . . . . .
H14A H 0.552(3) 0.830(2) 0.683(2) 0.027(8) Uiso 1 1 d . . . . .
H11C H 0.146(4) 0.582(3) 0.742(2) 0.034(9) Uiso 1 1 d . . . . .
H20B H 0.533(4) 0.957(3) 0.953(2) 0.034(9) Uiso 1 1 d . . . . .
H16C H 0.687(4) 0.773(3) 0.806(2) 0.046(11) Uiso 1 1 d . . . . .
H14B H 0.514(4) 0.900(3) 0.764(2) 0.046(11) Uiso 1 1 d . . . . .
H19A H 0.268(4) 0.873(3) 1.059(2) 0.037(10) Uiso 1 1 d . . . . .
H10B H -0.035(4) 0.570(3) 0.851(2) 0.034(9) Uiso 1 1 d . . . . .
H10C H -0.079(3) 0.623(2) 0.936(2) 0.027(8) Uiso 1 1 d . . . . .
H8C H -0.192(4) 0.872(3) 0.991(2) 0.038(10) Uiso 1 1 d . . . . .
H15B H 0.549(4) 0.673(2) 0.686(2) 0.032(9) Uiso 1 1 d . . . . .
H15C H 0.398(4) 0.696(2) 0.739(2) 0.032(9) Uiso 1 1 d . . . . .
H14C H 0.404(3) 0.862(2) 0.738(2) 0.027(8) Uiso 1 1 d . . . . .
H20C H 0.575(3) 0.914(2) 0.866(2) 0.029(9) Uiso 1 1 d . . . . .
H23C H 0.612(3) 0.611(3) 1.015(2) 0.031(9) Uiso 1 1 d . . . . .
H19B H 0.412(4) 0.830(3) 1.066(2) 0.044(11) Uiso 1 1 d . . . . .
H6B H -0.059(4) 0.715(3) 1.115(2) 0.036(9) Uiso 1 1 d . . . . .
H18C H 0.331(4) 1.028(3) 0.940(2) 0.043(10) Uiso 1 1 d . . . . .
H24B H 0.284(4) 0.631(3) 1.025(2) 0.038(10) Uiso 1 1 d . . . . .
H7A H -0.044(4) 0.868(3) 1.104(2) 0.041(10) Uiso 1 1 d . . . . .
H19C H 0.349(4) 0.942(3) 1.062(2) 0.047(11) Uiso 1 1 d . . . . .
H7B H -0.006(4) 0.923(3) 1.024(2) 0.043(11) Uiso 1 1 d . . . . .
H6C H 0.084(4) 0.674(3) 1.059(2) 0.040(10) Uiso 1 1 d . . . . .
H7C H 0.092(4) 0.848(3) 1.050(2) 0.049(12) Uiso 1 1 d . . . . .
H24C H 0.395(4) 0.596(3) 1.071(2) 0.035(9) Uiso 1 1 d . . . . .
H2B H 0.085(4) 0.908(3) 0.708(2) 0.041(10) Uiso 1 1 d . . . . .
H2C H 0.193(4) 0.911(3) 0.741(3) 0.057(13) Uiso 1 1 d . . . . .

loop_
_atom_site_aniso_label
_atom_site_aniso_U_11
_atom_site_aniso_U_22
_atom_site_aniso_U_33
_atom_site_aniso_U_23
_atom_site_aniso_U_13
_atom_site_aniso_U_12
Si1 0.0105(4) 0.0138(3) 0.0125(3) -0.0007(3) -0.0032(3) -0.0026(3)
Si2 0.0104(4) 0.0146(3) 0.0127(3) -0.0002(3) -0.0033(3) -0.0029(3)
N1 0.0127(10) 0.0219(11) 0.0169(10) 0.0002(8) -0.0040(8) -0.0047(8)
C1 0.0159(14) 0.0167(12) 0.0202(13) 0.0030(10) -0.0070(11) -0.0041(10)
C2 0.0211(15) 0.0281(15) 0.0231(14) 0.0076(11) -0.0061(12) -0.0080(12)
C3 0.0204(16) 0.0177(13) 0.0338(16) -0.0010(12) -0.0092(14) -0.0012(11)
C4 0.0148(14) 0.0278(15) 0.0231(14) 0.0016(12) -0.0104(12) -0.0024(12)
C5 0.0134(14) 0.0237(14) 0.0154(12) -0.0022(10) -0.0023(11) -0.0049(11)
C6 0.0216(17) 0.0383(17) 0.0168(14) 0.0052(12) -0.0023(13) -0.0052(13)
C7 0.0215(16) 0.0386(18) 0.0219(15) -0.0124(13) -0.0026(13) -0.0095(14)
C8 0.0136(15) 0.0272(15) 0.0220(14) -0.0034(12) -0.0025(12) -0.0043(12)
C9 0.0145(14) 0.0176(13) 0.0188(13) -0.0010(10) -0.0042(11) -0.0050(11)
C10 0.0182(16) 0.0225(15) 0.0273(15) -0.0022(12) -0.0064(13) -0.0090(12)
C11 0.0214(16) 0.0259(15) 0.0198(14) -0.0086(11) -0.0043(12) -0.0054(12)
C12 0.0230(17) 0.0191(14) 0.0299(16) -0.0003(12) -0.0107(14) -0.0018(12)
C13 0.0109(13) 0.0236(14) 0.0173(13) -0.0019(11) -0.0032(11) -0.0035(11)
C14 0.0197(16) 0.0346(17) 0.0198(14) 0.0086(12) -0.0040(12) -0.0091(13)
C15 0.0194(16) 0.0337(16) 0.0181(14) -0.0081(12) -0.0026(12) -0.0074(13)
C16 0.0113(15) 0.0323(16) 0.0229(15) -0.0040(12) -0.0017(12) -0.0037(12)
C17 0.0146(14) 0.0208(14) 0.0220(14) -0.0055(11) -0.0055(12) -0.0037(11)
C18 0.0196(16) 0.0203(14) 0.0335(17) -0.0024(12) -0.0084(14) -0.0041(12)
C19 0.0190(16) 0.0302(16) 0.0243(15) -0.0094(12) -0.0071(13) -0.0034(12)
C20 0.0188(16) 0.0230(15) 0.0337(17) -0.0050(13) -0.0088(13) -0.0073(12)
C21 0.0127(13) 0.0194(13) 0.0214(13) 0.0014(10) -0.0067(11) -0.0023(10)
C22 0.0240(17) 0.0189(14) 0.0345(17) 0.0009(12) -0.0133(14) -0.0022(12)
C23 0.0192(16) 0.0301(16) 0.0250(15) 0.0016(12) -0.0115(13) -0.0048(12)
C24 0.0239(16) 0.0318(16) 0.0244(14) 0.0114(12) -0.0075(13) -0.0069(13)
Li1 0.041(3) 0.032(3) 0.044(3) 0.008(2) -0.020(3) -0.011(2)
Si3 0.0106(4) 0.0139(3) 0.0130(3) 0.0002(2) -0.0029(3) -0.0032(3)
Si4 0.0110(4) 0.0141(3) 0.0135(3) 0.0002(3) -0.0032(3) -0.0029(3)
N2 0.0134(10) 0.0235(10) 0.0192(12) 0.0032(9) -0.0044(9) -0.0060(8)
C25 0.0158(14) 0.0202(13) 0.0193(13) 0.0042(10) -0.0068(11) -0.0040(11)
C26 0.0210(16) 0.0330(16) 0.0279(15) 0.0142(12) -0.0063(13) -0.0075(13)
C27 0.0168(15) 0.0323(16) 0.0246(14) 0.0024(12) -0.0109(12) -0.0029(12)
C28 0.0202(16) 0.0175(13) 0.0384(17) 0.0027(12) -0.0116(14) -0.0020(11)
C29 0.0133(14) 0.0180(13) 0.0218(13) -0.0018(10) -0.0022(11) -0.0054(11)
C30 0.0215(16) 0.0305(16) 0.0217(14) -0.0105(12) -0.0053(12) -0.0054(12)
C31 0.0262(17) 0.0164(13) 0.0325(16) -0.0018(11) -0.0068(14) -0.0014(12)
C32 0.0182(16) 0.0262(15) 0.0366(17) -0.0051(13) -0.0058(14) -0.0104(12)
C33 0.0135(14) 0.0230(13) 0.0154(12) 0.0001(10) -0.0016(11) -0.0034(11)
C34 0.0207(16) 0.0390(17) 0.0211(14) -0.0092(12) -0.0032(12) -0.0055(13)
C35 0.0200(16) 0.0336(16) 0.0202(14) 0.0077(12) 0.0009(12) -0.0030(12)
C36 0.0140(14) 0.0267(15) 0.0227(14) -0.0024(11) -0.0016(12) -0.0031(12)
C37 0.0135(14) 0.0238(14) 0.0185(13) -0.0013(11) -0.0037(11) -0.0053(11)
C38 0.0234(16) 0.0369(17) 0.0216(14) 0.0085(12) -0.0071(13) -0.0140(13)
C39 0.0207(16) 0.0402(18) 0.0226(14) -0.0075(12) -0.0054(13) -0.0097(13)
C40 0.0119(15) 0.0319(16) 0.0252(15) -0.0060(12) -0.0029(12) -0.0038(12)
C41 0.0140(14) 0.0171(13) 0.0258(14) -0.0035(11) -0.0057(12) -0.0037(11)
C42 0.0196(16) 0.0168(13) 0.0441(19) 0.0000(12) -0.0108(14) -0.0037(11)
C43 0.0217(16) 0.0251(15) 0.0290(16) -0.0091(12) -0.0018(13) -0.0047(12)
C44 0.0170(15) 0.0223(14) 0.0338(16) -0.0032(12) -0.0083(13) -0.0085(12)
C45 0.0163(14) 0.0197(13) 0.0213(13) 0.0039(10) -0.0086(12) -0.0019(11)
C46 0.0266(17) 0.0193(14) 0.0339(16) 0.0015(12) -0.0151(14) -0.0036(12)
C47 0.0237(16) 0.0257(14) 0.0264(15) 0.0012(12) -0.0139(13) -0.0008(12)
C48 0.0281(17) 0.0292(15) 0.0253(14) 0.0102(12) -0.0072(13) -0.0071(13)
Li2 0.042(4) 0.058(4) 0.037(3) 0.002(3) -0.009(3) -0.011(3)
Si5 0.0123(4) 0.0144(4) 0.0118(3) 0.0003(3) -0.0042(3) -0.0038(3)
Si6 0.0116(4) 0.0138(3) 0.0125(3) 0.0001(3) -0.0041(3) -0.0033(3)
N3 0.0157(11) 0.0207(10) 0.0176(11) -0.0001(9) -0.0044(9) -0.0056(8)
C49 0.0187(14) 0.0270(14) 0.0116(11) 0.0010(10) -0.0034(10) -0.0066(11)
C50 0.0259(16) 0.0344(15) 0.0206(13) 0.0027(11) -0.0099(12) -0.0064(12)
C51 0.0235(15) 0.0344(16) 0.0182(13) -0.0064(11) -0.0046(11) -0.0064(12)
C52 0.0245(16) 0.0324(15) 0.0194(13) 0.0057(11) -0.0024(12) -0.0096(13)
C53 0.0163(14) 0.0192(13) 0.0167(12) -0.0018(10) -0.0032(11) -0.0078(11)
C54 0.0236(16) 0.0182(14) 0.0340(16) -0.0006(11) -0.0060(13) -0.0049(12)
C55 0.0368(19) 0.0295(16) 0.0168(13) -0.0068(11) -0.0031(13) -0.0133(14)
C56 0.0236(16) 0.0236(14) 0.0337(16) -0.0022(12) -0.0105(13) -0.0119(12)
C57 0.0145(13) 0.0175(12) 0.0249(14) 0.0033(10) -0.0074(11) -0.0029(10)
C58 0.0210(16) 0.0334(16) 0.0277(15) 0.0072(12) -0.0122(13) -0.0033(12)
C59 0.0132(14) 0.0229(14) 0.0303(15) 0.0021(11) -0.0066(12) -0.0028(11)
C60 0.0219(15) 0.0182(13) 0.0393(17) 0.0022(12) -0.0090(13) -0.0048(11)
C61 0.0248(16) 0.0187(14) 0.0212(14) -0.0020(11) -0.0037(12) -0.0091(12)
C62 0.0335(18) 0.0279(15) 0.0264(15) -0.0043(12) -0.0060(14) -0.0127(14)
C63 0.0228(16) 0.0230(14) 0.0331(16) -0.0013(13) -0.0097(14) -0.0106(12)
C64 0.0240(17) 0.0201(14) 0.0360(17) 0.0011(12) -0.0071(14) -0.0050(12)
C65 0.0145(14) 0.0208(13) 0.0300(15) 0.0059(11) -0.0053(12) -0.0041(11)
C66 0.0233(16) 0.0371(17) 0.0315(15) 0.0109(13) -0.0143(13) -0.0076(13)
C67 0.0138(14) 0.0256(15) 0.0302(15) 0.0027(12) -0.0066(12) -0.0027(11)
C68 0.0231(16) 0.0214(14) 0.0431(18) 0.0047(12) -0.0077(14) -0.0030(12)
C69 0.0196(15) 0.0351(15) 0.0146(12) 0.0019(11) -0.0057(11) -0.0102(12)
C70 0.0220(16) 0.0347(16) 0.0191(13) 0.0069(12) -0.0039(12) -0.0101(13)
C71 0.0290(17) 0.0378(17) 0.0198(13) -0.0062(12) -0.0031(12) -0.0118(14)
C72 0.0266(16) 0.0467(19) 0.0181(13) 0.0061(12) -0.0102(12) -0.0100(14)
Li3 0.044(3) 0.049(3) 0.029(3) -0.001(2) -0.014(2) -0.016(3)
Si7 0.0119(4) 0.0140(3) 0.0121(3) -0.0004(3) -0.0033(3) -0.0030(3)
Si8 0.0120(4) 0.0157(4) 0.0121(3) -0.0001(3) -0.0037(3) -0.0031(3)
N4 0.0156(11) 0.0259(13) 0.0182(11) -0.0052(9) -0.0026(9) -0.0060(10)
C82 0.0249(16) 0.0420(18) 0.0215(14) 0.0093(12) -0.0058(13) -0.0148(14)
C85 0.0148(14) 0.0182(13) 0.0210(13) -0.0003(10) -0.0053(11) -0.0026(10)
C86 0.0248(17) 0.0204(14) 0.0335(16) -0.0005(12) -0.0027(13) -0.0059(12)
C87 0.0123(14) 0.0235(14) 0.0276(15) 0.0004(11) -0.0025(12) -0.0031(11)
C88 0.0218(16) 0.0288(15) 0.0247(14) 0.0049(12) -0.0112(12) -0.0035(12)
C89 0.0192(15) 0.0326(16) 0.0119(12) -0.0007(11) -0.0035(11) -0.0070(12)
C90 0.0262(17) 0.0443(19) 0.0219(14) -0.0115(13) -0.0048(13) -0.0074(14)
C91 0.0248(17) 0.0409(18) 0.0179(13) 0.0090(12) -0.0016(13) -0.0097(14)
C92 0.0294(18) 0.052(2) 0.0206(14) 0.0029(13) -0.0146(13) -0.0078(15)
C93 0.0169(14) 0.0178(13) 0.0173(13) -0.0010(10) -0.0032(11) -0.0046(11)
C94 0.0229(16) 0.0196(14) 0.0308(15) 0.0022(11) -0.0071(13) -0.0023(12)
C95 0.0280(17) 0.0228(14) 0.0184(13) -0.0067(11) -0.0042(12) -0.0068(12)
C96 0.0216(16) 0.0216(14) 0.0314(16) 0.0005(12) -0.0071(13) -0.0100(12)
Li4 0.042(4) 0.040(3) 0.093(6) -0.018(3) -0.014(4) -0.009(3)
C73 0.012(2) 0.0153(18) 0.0180(16) -0.0024(13) -0.0045(15) -0.0030(15)
C74 0.0228(19) 0.0168(15) 0.0271(17) -0.0071(13) -0.0027(15) -0.0045(14)
C75 0.0257(19) 0.0261(17) 0.0184(15) -0.0006(13) -0.0113(14) -0.0094(14)
C76 0.019(2) 0.018(2) 0.021(3) 0.000(2) -0.006(2) -0.0094(17)
C77 0.0138(18) 0.0149(16) 0.0175(18) 0.0019(14) -0.0039(15) -0.0021(13)
C78 0.0187(17) 0.0178(15) 0.0274(17) 0.0078(13) -0.0092(14) -0.0020(13)
C79 0.012(2) 0.020(2) 0.026(3) -0.001(2) -0.007(2) 0.0016(18)
C80 0.0173(17) 0.0164(15) 0.0295(18) -0.0064(13) -0.0029(15) -0.0011(13)
C81 0.0188(19) 0.0192(18) 0.0121(15) 0.0025(14) -0.0053(13) -0.0080(15)
C83 0.0255(19) 0.0227(16) 0.0207(16) 0.0097(13) -0.0114(14) -0.0056(14)
C84 0.0234(19) 0.0244(17) 0.0144(14) -0.0003(13) -0.0074(14) -0.0082(15)
C73A 0.019(6) 0.029(6) 0.034(6) 0.003(4) -0.004(4) -0.005(4)
C74A 0.020(6) 0.029(6) 0.049(7) 0.007(5) -0.006(5) -0.007(4)
C75A 0.031(7) 0.051(8) 0.036(5) -0.001(5) 0.000(5) -0.015(6)
C76A 0.020(6) 0.029(8) 0.025(10) -0.002(7) -0.001(5) -0.003(5)
C77A 0.018(5) 0.031(5) 0.032(5) 0.006(4) -0.003(4) -0.005(4)
C78A 0.028(7) 0.048(7) 0.033(5) 0.012(4) -0.008(4) -0.018(6)
C79A 0.022(5) 0.025(6) 0.025(6) 0.002(3) -0.006(3) -0.006(3)
C80A 0.025(7) 0.035(6) 0.051(8) 0.003(4) -0.004(6) -0.007(5)
C81A 0.026(5) 0.048(6) 0.027(5) 0.002(4) -0.004(3) -0.018(4)
C83A 0.024(5) 0.069(9) 0.020(6) 0.011(5) 0.003(4) -0.019(5)
C84A 0.035(7) 0.056(6) 0.024(6) -0.006(4) 0.001(5) -0.021(5)

loop_
_atom_type_symbol
_atom_type_description
_atom_type_scat_dispersion_real
_atom_type_scat_dispersion_imag
_atom_type_scat_source
C C 0.0181 0.0091 'International Tables Vol C Tables 4.2.6.8 and 6.1.1.4'
H H 0.0000 0.0000 'International Tables Vol C Tables 4.2.6.8 and 6.1.1.4'
Li Li 0.0008 0.0003 'International Tables Vol C Tables 4.2.6.8 and 6.1.1.4'
N N 0.0311 0.0180 'International Tables Vol C Tables 4.2.6.8 and 6.1.1.4'
Si Si 0.2541 0.3302 'International Tables Vol C Tables 4.2.6.8 and 6.1.1.4'

loop_
_exptl_crystal_face_index_h
_exptl_crystal_face_index_k
_exptl_crystal_face_index_l
_exptl_crystal_face_perp_dist
-2 8 4 0.1086
0 -2 -1 0.1126
1 1 0 0.0663
-5 3 -8 0.1285
-4 1 6 0.1088
2 -1 1 0.0771
2 -1 -1 0.0923
0 -1 11 0.1430
-2 -1 1 0.0960
2 -8 -2 0.0785
-7 -3 -4 0.1029
0 6 8 0.1146
1 -6 -8 0.1213
-4 -1 -11 0.1582
-3 7 -6 0.1127
5 -6 2 0.0699
-3 -9 2 0.1049
4 7 8 0.1098
0 1 2 0.1133
3 -7 6 0.1063
2 -8 3 0.0761
-7 -5 0 0.0872
-1 -3 -11 0.1477
3 9 -2 0.0851
5 6 -4 0.0997
-6 -5 1 0.0834

loop_
_geom_angle_atom_site_label_1
_geom_angle_atom_site_label_2
_geom_angle_atom_site_label_3
_geom_angle
_geom_angle_site_symmetry_1
_geom_angle_site_symmetry_3
_geom_angle_publ_flag
N1 Si1 C1 106.76(12) . . ?
N1 Si1 C5 112.14(12) . . ?
N1 Si1 C9 113.92(13) . . ?
C5 Si1 C1 107.40(12) . . ?
C9 Si1 C1 107.25(11) . . ?
C9 Si1 C5 109.04(12) . . ?
N1 Si2 C13 107.90(12) . . ?
N1 Si2 C17 107.96(13) . . ?
N1 Si2 C21 117.16(12) . . ?
C13 Si2 C17 107.70(12) . . ?
C21 Si2 C13 108.09(13) . . ?
C21 Si2 C17 107.69(12) . . ?
Si1 N1 Li1 92.3(2) . . ?
Si2 N1 Si1 168.15(16) . . ?
Si2 N1 Li1 99.5(2) . . ?
C2 C1 Si1 112.15(19) . . ?
C3 C1 Si1 114.63(19) . . ?
C3 C1 C2 107.0(2) . . ?
C3 C1 C4 105.3(2) . . ?
C4 C1 Si1 111.78(18) . . ?
C4 C1 C2 105.4(2) . . ?
C1 C2 H2A 114(2) . . ?
C1 C2 H2B 109(2) . . ?
C1 C2 H2C 117(3) . . ?
H2A C2 H2B 109(3) . . ?
H2A C2 H2C 108(3) . . ?
H2B C2 H2C 100(3) . . ?
C1 C3 H3A 110(2) . . ?
C1 C3 H3B 117(2) . . ?
C1 C3 H3C 110.2(19) . . ?
H3A C3 H3B 106(3) . . ?
H3A C3 H3C 107(3) . . ?
H3B C3 H3C 106(3) . . ?
C1 C4 H4A 113.2(19) . . ?
C1 C4 H4B 110(2) . . ?
C1 C4 H4C 108.5(19) . . ?
H4A C4 H4B 106(3) . . ?
H4A C4 H4C 107(3) . . ?
H4B C4 H4C 112(3) . . ?
C6 C5 Si1 111.6(2) . . ?
C6 C5 C7 106.1(2) . . ?
C6 C5 C8 106.9(2) . . ?
C7 C5 Si1 108.7(2) . . ?
C7 C5 C8 107.6(3) . . ?
C8 C5 Si1 115.46(19) . . ?
C5 C6 H6A 112.2(19) . . ?
C5 C6 H6B 107(2) . . ?
C5 C6 H6C 115(2) . . ?
H6A C6 H6B 109(3) . . ?
H6A C6 H6C 103(3) . . ?
H6B C6 H6C 109(3) . . ?
C5 C7 H7A 109(2) . . ?
C5 C7 H7B 114(2) . . ?
C5 C7 H7C 110(3) . . ?
H7A C7 H7B 111(3) . . ?
H7A C7 H7C 106(3) . . ?
H7B C7 H7C 106(3) . . ?
C5 C8 H8A 106.5(18) . . ?
C5 C8 H8B 111.1(19) . . ?
C5 C8 H8C 112(2) . . ?
H8A C8 H8B 109(3) . . ?
H8A C8 H8C 110(3) . . ?
H8B C8 H8C 108(3) . . ?
C10 C9 Si1 115.0(2) . . ?
C11 C9 Si1 113.5(2) . . ?
C11 C9 C10 106.4(2) . . ?
C12 C9 Si1 107.93(18) . . ?
C12 C9 C10 107.9(2) . . ?
C12 C9 C11 105.7(3) . . ?
C9 C10 H10A 111(2) . . ?
C9 C10 H10B 108(2) . . ?
C9 C10 H10C 111.1(19) . . ?
H10A C10 H10B 108(3) . . ?
H10A C10 H10C 109(3) . . ?
H10B C10 H10C 110(3) . . ?
C9 C11 H11A 111.8(17) . . ?
C9 C11 H11B 111.0(18) . . ?
C9 C11 H11C 108(2) . . ?
H11A C11 H11B 108(2) . . ?
H11A C11 H11C 106(3) . . ?
H11B C11 H11C 112(3) . . ?
C9 C12 H12A 108.3(19) . . ?
C9 C12 H12B 111(3) . . ?
C9 C12 H12C 108(2) . . ?
H12A C12 H12B 111(3) . . ?
H12A C12 H12C 109(3) . . ?
H12B C12 H12C 109(3) . . ?
C14 C13 Si2 112.0(2) . . ?
C15 C13 Si2 109.6(2) . . ?
C15 C13 C14 105.6(2) . . ?
C16 C13 Si2 115.76(19) . . ?
C16 C13 C14 105.9(2) . . ?
C16 C13 C15 107.4(2) . . ?
C13 C14 H14A 108(2) . . ?
C13 C14 H14B 114(2) . . ?
C13 C14 H14C 110.0(19) . . ?
H14A C14 H14B 111(3) . . ?
H14A C14 H14C 107(3) . . ?
H14B C14 H14C 107(3) . . ?
C13 C15 H15A 109.7(18) . . ?
C13 C15 H15B 109(2) . . ?
C13 C15 H15C 109(2) . . ?
H15A C15 H15B 111(3) . . ?
H15A C15 H15C 107(3) . . ?
H15B C15 H15C 110(3) . . ?
C13 C16 H16A 108(2) . . ?
C13 C16 H16B 109(2) . . ?
C13 C16 H16C 111(2) . . ?
H16A C16 H16B 108(3) . . ?
H16A C16 H16C 111(3) . . ?
H16B C16 H16C 110(3) . . ?
C18 C17 Si2 110.79(19) . . ?
C19 C17 Si2 112.9(2) . . ?
C19 C17 C18 104.5(3) . . ?
C20 C17 Si2 115.1(2) . . ?
C20 C17 C18 106.6(3) . . ?
C20 C17 C19 106.3(2) . . ?
C17 C18 H18A 115(2) . . ?
C17 C18 H18B 114(2) . . ?
C17 C18 H18C 110(2) . . ?
H18A C18 H18B 105(3) . . ?
H18A C18 H18C 102(3) . . ?
H18B C18 H18C 110(3) . . ?
C17 C19 H19A 112(2) . . ?
C17 C19 H19B 110(2) . . ?
C17 C19 H19C 112(2) . . ?
H19A C19 H19B 106(3) . . ?
H19A C19 H19C 108(3) . . ?
H19B C19 H19C 109(3) . . ?
C17 C20 H20A 109.8(18) . . ?
C17 C20 H20B 108(2) . . ?
C17 C20 H20C 111.5(19) . . ?
H20A C20 H20B 113(3) . . ?
H20A C20 H20C 109(3) . . ?
H20B C20 H20C 106(3) . . ?
C22 C21 Si2 113.90(19) . . ?
C23 C21 Si2 114.18(19) . . ?
C23 C21 C22 105.0(2) . . ?
C24 C21 Si2 109.8(2) . . ?
C24 C21 C22 105.5(2) . . ?
C24 C21 C23 108.0(2) . . ?
C21 C22 H22A 113.8(19) . . ?
C21 C22 H22B 108.5(19) . . ?
C21 C22 H22C 107(2) . . ?
H22A C22 H22B 108(3) . . ?
H22A C22 H22C 105(3) . . ?
H22B C22 H22C 114(3) . . ?
C21 C23 H23A 113(2) . . ?
C21 C23 H23B 113(2) . . ?
C21 C23 H23C 107.9(19) . . ?
H23A C23 H23B 111(3) . . ?
H23A C23 H23C 99(3) . . ?
H23B C23 H23C 111(3) . . ?
C21 C24 H24A 112.0(18) . . ?
C21 C24 H24B 112(2) . . ?
C21 C24 H24C 107(2) . . ?
H24A C24 H24B 106(3) . . ?
H24A C24 H24C 111(3) . . ?
H24B C24 H24C 109(3) . . ?
N1 Li1 H18A 113.6(10) . . ?
N1 Li1 H18B 95.8(9) . . ?
N1 Li1 H3B 118.7(11) . . ?
N1 Li1 H14C 96.0(9) . . ?
N1 Li1 H2C 120.8(14) . . ?
H18A Li1 H18B 44.5(13) . . ?
H18A Li1 H3B 97.1(14) . . ?
H18A Li1 H14C 75.6(13) . . ?
H18A Li1 H2C 114.8(16) . . ?
H18B Li1 H3B 70.4(14) . . ?
H18B Li1 H14C 118.3(14) . . ?
H18B Li1 H2C 143.1(16) . . ?
H3B Li1 H14C 143.9(14) . . ?
H3B Li1 H2C 86.5(17) . . ?
H14C Li1 H2C 66.1(16) . . ?
N2 Si3 C25 108.18(12) . . ?
N2 Si3 C29 108.68(13) . . ?
N2 Si3 C33 116.18(12) . . ?
C29 Si3 C25 107.52(12) . . ?
C33 Si3 C25 107.53(13) . . ?
C33 Si3 C29 108.43(12) . . ?
N2 Si4 C37 106.48(12) . . ?
N2 Si4 C41 111.88(13) . . ?
N2 Si4 C45 114.59(12) . . ?
C41 Si4 C37 107.26(12) . . ?
C45 Si4 C37 107.66(13) . . ?
C45 Si4 C41 108.63(12) . . ?
Si3 N2 Li2 97.7(2) . . ?
Si4 N2 Si3 168.80(16) . . ?
Si4 N2 Li2 93.5(2) . . ?
C26 C25 Si3 110.3(2) . . ?
C27 C25 Si3 114.30(19) . . ?
C27 C25 C26 106.6(2) . . ?
C28 C25 Si3 113.12(19) . . ?
C28 C25 C26 105.4(2) . . ?
C28 C25 C27 106.6(2) . . ?
C25 C26 H26A 109.5 . . ?
C25 C26 H26B 109.5 . . ?
C25 C26 H26C 109.5 . . ?
H26A C26 H26B 109.5 . . ?
H26A C26 H26C 109.5 . . ?
H26B C26 H26C 109.5 . . ?
C25 C27 H27A 109.5 . . ?
C25 C27 H27B 109.5 . . ?
C25 C27 H27C 109.5 . . ?
H27A C27 H27B 109.5 . . ?
H27A C27 H27C 109.5 . . ?
H27B C27 H27C 109.5 . . ?
C25 C28 H28A 109.5 . . ?
C25 C28 H28B 109.5 . . ?
C25 C28 H28C 109.5 . . ?
H28A C28 H28B 109.5 . . ?
H28A C28 H28C 109.5 . . ?
H28B C28 H28C 109.5 . . ?
C30 C29 Si3 112.82(19) . . ?
C30 C29 C32 105.9(2) . . ?
C31 C29 Si3 109.13(19) . . ?
C31 C29 C30 105.5(3) . . ?
C31 C29 C32 108.1(2) . . ?
C32 C29 Si3 114.9(2) . . ?
C29 C30 H30A 109.5 . . ?
C29 C30 H30B 109.5 . . ?
C29 C30 H30C 109.5 . . ?
H30A C30 H30B 109.5 . . ?
H30A C30 H30C 109.5 . . ?
H30B C30 H30C 109.5 . . ?
C29 C31 H31A 109.5 . . ?
C29 C31 H31B 109.5 . . ?
C29 C31 H31C 109.5 . . ?
H31A C31 H31B 109.5 . . ?
H31A C31 H31C 109.5 . . ?
H31B C31 H31C 109.5 . . ?
C29 C32 H32A 109.5 . . ?
C29 C32 H32B 109.5 . . ?
C29 C32 H32C 109.5 . . ?
H32A C32 H32B 109.5 . . ?
H32A C32 H32C 109.5 . . ?
H32B C32 H32C 109.5 . . ?
C34 C33 Si3 109.2(2) . . ?
C34 C33 C35 106.4(2) . . ?
C34 C33 C36 108.5(2) . . ?
C35 C33 Si3 112.8(2) . . ?
C36 C33 Si3 114.01(19) . . ?
C36 C33 C35 105.7(2) . . ?
C33 C34 H34A 109.5 . . ?
C33 C34 H34B 109.5 . . ?
C33 C34 H34C 109.5 . . ?
H34A C34 H34B 109.5 . . ?
H34A C34 H34C 109.5 . . ?
H34B C34 H34C 109.5 . . ?
C33 C35 H35A 109.5 . . ?
C33 C35 H35B 109.5 . . ?
C33 C35 H35C 109.5 . . ?
H35A C35 H35B 109.5 . . ?
H35A C35 H35C 109.5 . . ?
H35B C35 H35C 109.5 . . ?
C33 C36 H36A 109.5 . . ?
C33 C36 H36B 109.5 . . ?
C33 C36 H36C 109.5 . . ?
H36A C36 H36B 109.5 . . ?
H36A C36 H36C 109.5 . . ?
H36B C36 H36C 109.5 . . ?
C38 C37 Si4 114.3(2) . . ?
C38 C37 C39 106.2(2) . . ?
C39 C37 Si4 112.3(2) . . ?
C40 C37 Si4 113.12(19) . . ?
C40 C37 C38 104.9(2) . . ?
C40 C37 C39 105.2(2) . . ?
C37 C38 H38A 109.5 . . ?
C37 C38 H38B 109.5 . . ?
C37 C38 H38C 109.5 . . ?
H38A C38 H38B 109.5 . . ?
H38A C38 H38C 109.5 . . ?
H38B C38 H38C 109.5 . . ?
C37 C39 H39A 109.5 . . ?
C37 C39 H39B 109.5 . . ?
C37 C39 H39C 109.5 . . ?
H39A C39 H39B 109.5 . . ?
H39A C39 H39C 109.5 . . ?
H39B C39 H39C 109.5 . . ?
C37 C40 H40A 109.5 . . ?
C37 C40 H40B 109.5 . . ?
C37 C40 H40C 109.5 . . ?
H40A C40 H40B 109.5 . . ?
H40A C40 H40C 109.5 . . ?
H40B C40 H40C 109.5 . . ?
C42 C41 Si4 108.35(19) . . ?
C42 C41 C44 107.4(2) . . ?
C43 C41 Si4 112.5(2) . . ?
C43 C41 C42 106.0(3) . . ?
C43 C41 C44 106.0(2) . . ?
C44 C41 Si4 116.0(2) . . ?
C41 C42 H42A 109.5 . . ?
C41 C42 H42B 109.5 . . ?
C41 C42 H42C 109.5 . . ?
H42A C42 H42B 109.5 . . ?
H42A C42 H42C 109.5 . . ?
H42B C42 H42C 109.5 . . ?
C41 C43 H43A 109.5 . . ?
C41 C43 H43B 109.5 . . ?
C41 C43 H43C 109.5 . . ?
H43A C43 H43B 109.5 . . ?
H43A C43 H43C 109.5 . . ?
H43B C43 H43C 109.5 . . ?
C41 C44 H44A 109.5 . . ?
C41 C44 H44B 109.5 . . ?
C41 C44 H44C 109.5 . . ?
H44A C44 H44B 109.5 . . ?
H44A C44 H44C 109.5 . . ?
H44B C44 H44C 109.5 . . ?
C46 C45 Si4 113.53(19) . . ?
C47 C45 Si4 114.92(19) . . ?
C47 C45 C46 106.2(2) . . ?
C48 C45 Si4 108.2(2) . . ?
C48 C45 C46 105.4(2) . . ?
C48 C45 C47 108.0(2) . . ?
C45 C46 H46A 109.5 . . ?
C45 C46 H46B 109.5 . . ?
C45 C46 H46C 109.5 . . ?
H46A C46 H46B 109.5 . . ?
H46A C46 H46C 109.5 . . ?
H46B C46 H46C 109.5 . . ?
C45 C47 H47A 109.5 . . ?
C45 C47 H47B 109.5 . . ?
C45 C47 H47C 109.5 . . ?
H47A C47 H47B 109.5 . . ?
H47A C47 H47C 109.5 . . ?
H47B C47 H47C 109.5 . . ?
C45 C48 H48A 109.5 . . ?
C45 C48 H48B 109.5 . . ?
C45 C48 H48C 109.5 . . ?
H48A C48 H48B 109.5 . . ?
H48A C48 H48C 109.5 . . ?
H48B C48 H48C 109.5 . . ?
N3 Si5 C49 106.20(11) . . ?
N3 Si5 C53 114.60(12) . . ?
N3 Si5 C57 112.60(12) . . ?
C53 Si5 C49 106.89(12) . . ?
C53 Si5 C57 108.86(12) . . ?
C57 Si5 C49 107.25(13) . . ?
N3 Si6 C61 107.91(13) . . ?
N3 Si6 C65 109.15(12) . . ?
N3 Si6 C69 116.73(11) . . ?
C65 Si6 C61 107.20(14) . . ?
C69 Si6 C61 107.49(13) . . ?
C69 Si6 C65 107.97(14) . . ?
Si5 N3 Si6 166.92(14) . . ?
Si5 N3 Li3 93.8(2) . . ?
Si6 N3 Li3 99.3(2) . . ?
C50 C49 Si5 111.63(19) . . ?
C51 C49 Si5 113.41(19) . . ?
C51 C49 C50 108.3(2) . . ?
C52 C49 Si5 113.50(18) . . ?
C52 C49 C50 104.9(2) . . ?
C52 C49 C51 104.5(2) . . ?
C49 C50 H50A 109.5 . . ?
C49 C50 H50B 109.5 . . ?
C49 C50 H50C 109.5 . . ?
H50A C50 H50B 109.5 . . ?
H50A C50 H50C 109.5 . . ?
H50B C50 H50C 109.5 . . ?
C49 C51 H51A 109.5 . . ?
C49 C51 H51B 109.5 . . ?
C49 C51 H51C 109.5 . . ?
H51A C51 H51B 109.5 . . ?
H51A C51 H51C 109.5 . . ?
H51B C51 H51C 109.5 . . ?
C49 C52 H52A 109.5 . . ?
C49 C52 H52B 109.5 . . ?
C49 C52 H52C 109.5 . . ?
H52A C52 H52B 109.5 . . ?
H52A C52 H52C 109.5 . . ?
H52B C52 H52C 109.5 . . ?
C54 C53 Si5 112.39(19) . . ?
C55 C53 Si5 108.66(19) . . ?
C55 C53 C54 105.7(3) . . ?
C55 C53 C56 107.7(2) . . ?
C56 C53 Si5 115.1(2) . . ?
C56 C53 C54 106.8(2) . . ?
C53 C54 H54A 109.5 . . ?
C53 C54 H54B 109.5 . . ?
C53 C54 H54C 109.5 . . ?
H54A C54 H54B 109.5 . . ?
H54A C54 H54C 109.5 . . ?
H54B C54 H54C 109.5 . . ?
C53 C55 H55A 109.5 . . ?
C53 C55 H55B 109.5 . . ?
C53 C55 H55C 109.5 . . ?
H55A C55 H55B 109.5 . . ?
H55A C55 H55C 109.5 . . ?
H55B C55 H55C 109.5 . . ?
C53 C56 H56A 109.5 . . ?
C53 C56 H56B 109.5 . . ?
C53 C56 H56C 109.5 . . ?
H56A C56 H56B 109.5 . . ?
H56A C56 H56C 109.5 . . ?
H56B C56 H56C 109.5 . . ?
C58 C57 Si5 112.1(2) . . ?
C58 C57 C59 106.4(2) . . ?
C59 C57 Si5 115.36(19) . . ?
C60 C57 Si5 109.34(19) . . ?
C60 C57 C58 105.8(2) . . ?
C60 C57 C59 107.4(2) . . ?
C57 C58 H58A 109.5 . . ?
C57 C58 H58B 109.5 . . ?
C57 C58 H58C 109.5 . . ?
H58A C58 H58B 109.5 . . ?
H58A C58 H58C 109.5 . . ?
H58B C58 H58C 109.5 . . ?
C57 C59 H59A 109.5 . . ?
C57 C59 H59B 109.5 . . ?
C57 C59 H59C 109.5 . . ?
H59A C59 H59B 109.5 . . ?
H59A C59 H59C 109.5 . . ?
H59B C59 H59C 109.5 . . ?
C57 C60 H60A 109.5 . . ?
C57 C60 H60B 109.5 . . ?
C57 C60 H60C 109.5 . . ?
H60A C60 H60B 109.5 . . ?
H60A C60 H60C 109.5 . . ?
H60B C60 H60C 109.5 . . ?
C62 C61 Si6 110.2(2) . . ?
C62 C61 C64 104.0(3) . . ?
C63 C61 Si6 116.1(2) . . ?
C63 C61 C62 107.4(3) . . ?
C63 C61 C64 106.4(3) . . ?
C64 C61 Si6 111.9(2) . . ?
C61 C62 H62A 109.5 . . ?
C61 C62 H62B 109.5 . . ?
C61 C62 H62C 109.5 . . ?
H62A C62 H62B 109.5 . . ?
H62A C62 H62C 109.5 . . ?
H62B C62 H62C 109.5 . . ?
C61 C63 H63A 109.5 . . ?
C61 C63 H63B 109.5 . . ?
C61 C63 H63C 109.5 . . ?
H63A C63 H63B 109.5 . . ?
H63A C63 H63C 109.5 . . ?
H63B C63 H63C 109.5 . . ?
C61 C64 H64A 109.5 . . ?
C61 C64 H64B 109.5 . . ?
C61 C64 H64C 109.5 . . ?
H64A C64 H64B 109.5 . . ?
H64A C64 H64C 109.5 . . ?
H64B C64 H64C 109.5 . . ?
C66 C65 Si6 112.8(2) . . ?
C67 C65 Si6 115.3(2) . . ?
C67 C65 C66 106.1(2) . . ?
C68 C65 Si6 109.3(2) . . ?
C68 C65 C66 105.6(3) . . ?
C68 C65 C67 107.1(3) . . ?
C65 C66 H66A 109.5 . . ?
C65 C66 H66B 109.5 . . ?
C65 C66 H66C 109.5 . . ?
H66A C66 H66B 109.5 . . ?
H66A C66 H66C 109.5 . . ?
H66B C66 H66C 109.5 . . ?
C65 C67 H67A 109.5 . . ?
C65 C67 H67B 109.5 . . ?
C65 C67 H67C 109.5 . . ?
H67A C67 H67B 109.5 . . ?
H67A C67 H67C 109.5 . . ?
H67B C67 H67C 109.5 . . ?
C65 C68 H68A 109.5 . . ?
C65 C68 H68B 109.5 . . ?
C65 C68 H68C 109.5 . . ?
H68A C68 H68B 109.5 . . ?
H68A C68 H68C 109.5 . . ?
H68B C68 H68C 109.5 . . ?
C70 C69 Si6 114.51(19) . . ?
C70 C69 C71 104.2(2) . . ?
C71 C69 Si6 114.0(2) . . ?
C72 C69 Si6 109.2(2) . . ?
C72 C69 C70 108.6(3) . . ?
C72 C69 C71 105.8(2) . . ?
C69 C70 H70A 109.5 . . ?
C69 C70 H70B 109.5 . . ?
C69 C70 H70C 109.5 . . ?
H70A C70 H70B 109.5 . . ?
H70A C70 H70C 109.5 . . ?
H70B C70 H70C 109.5 . . ?
C69 C71 H71A 109.5 . . ?
C69 C71 H71B 109.5 . . ?
C69 C71 H71C 109.5 . . ?
H71A C71 H71B 109.5 . . ?
H71A C71 H71C 109.5 . . ?
H71B C71 H71C 109.5 . . ?
C69 C72 H72A 109.5 . . ?
C69 C72 H72B 109.5 . . ?
C69 C72 H72C 109.5 . . ?
H72A C72 H72B 109.5 . . ?
H72A C72 H72C 109.5 . . ?
H72B C72 H72C 109.5 . . ?
N4 Si7 C73 109.30(15) . . ?
N4 Si7 C77 114.71(15) . . ?
N4 Si7 C81 110.54(15) . . ?
N4 Si7 C73A 101.8(5) . . ?
N4 Si7 C77A 114.1(5) . . ?
N4 Si7 C81A 112.5(5) . . ?
C77 Si7 C73 107.63(18) . . ?
C77 Si7 C81 108.45(18) . . ?
C81 Si7 C73 105.80(17) . . ?
C73A Si7 C77A 107.7(6) . . ?
C81A Si7 C73A 112.8(7) . . ?
C81A Si7 C77A 107.8(7) . . ?
N4 Si8 C85 107.76(12) . . ?
N4 Si8 C89 107.91(12) . . ?
N4 Si8 C93 116.82(12) . . ?
C89 Si8 C85 106.93(13) . . ?
C93 Si8 C85 108.28(12) . . ?
C93 Si8 C89 108.74(12) . . ?
Si7 N4 Si8 165.66(15) . . ?
Si7 N4 Li4 99.2(2) . . ?
Si8 N4 Li4 95.1(3) . . ?
H82A C82 H82B 109.5 . . ?
H82A C82 H82C 109.5 . . ?
H82B C82 H82C 109.5 . . ?
H82D C82 H82E 109.5 . . ?
H82D C82 H82F 109.5 . . ?
H82E C82 H82F 109.5 . . ?
C81 C82 H82A 109.5 . . ?
C81 C82 H82B 109.5 . . ?
C81 C82 H82C 109.5 . . ?
C81A C82 H82D 109.5 . . ?
C81A C82 H82E 109.5 . . ?
C81A C82 H82F 109.5 . . ?
C86 C85 Si8 113.1(2) . . ?
C86 C85 C87 106.3(2) . . ?
C86 C85 C88 103.9(2) . . ?
C87 C85 Si8 114.75(19) . . ?
C88 C85 Si8 111.1(2) . . ?
C88 C85 C87 106.9(2) . . ?
C85 C86 H86A 109.5 . . ?
C85 C86 H86B 109.5 . . ?
C85 C86 H86C 109.5 . . ?
H86A C86 H86B 109.5 . . ?
H86A C86 H86C 109.5 . . ?
H86B C86 H86C 109.5 . . ?
C85 C87 H87A 109.5 . . ?
C85 C87 H87B 109.5 . . ?
C85 C87 H87C 109.5 . . ?
H87A C87 H87B 109.5 . . ?
H87A C87 H87C 109.5 . . ?
H87B C87 H87C 109.5 . . ?
C85 C88 H88A 109.5 . . ?
C85 C88 H88B 109.5 . . ?
C85 C88 H88C 109.5 . . ?
H88A C88 H88B 109.5 . . ?
H88A C88 H88C 109.5 . . ?
H88B C88 H88C 109.5 . . ?
C90 C89 Si8 111.2(2) . . ?
C91 C89 Si8 115.52(19) . . ?
C91 C89 C90 106.9(3) . . ?
C92 C89 Si8 109.8(2) . . ?
C92 C89 C90 105.4(2) . . ?
C92 C89 C91 107.5(3) . . ?
C89 C90 H90A 109.5 . . ?
C89 C90 H90B 109.5 . . ?
C89 C90 H90C 109.5 . . ?
H90A C90 H90B 109.5 . . ?
H90A C90 H90C 109.5 . . ?
H90B C90 H90C 109.5 . . ?
C89 C91 H91A 109.5 . . ?
C89 C91 H91B 109.5 . . ?
C89 C91 H91C 109.5 . . ?
H91A C91 H91B 109.5 . . ?
H91A C91 H91C 109.5 . . ?
H91B C91 H91C 109.5 . . ?
C89 C92 H92A 109.5 . . ?
C89 C92 H92B 109.5 . . ?
C89 C92 H92C 109.5 . . ?
H92A C92 H92B 109.5 . . ?
H92A C92 H92C 109.5 . . ?
H92B C92 H92C 109.5 . . ?
C94 C93 Si8 110.66(18) . . ?
C95 C93 Si8 111.37(19) . . ?
C95 C93 C94 105.8(3) . . ?
C95 C93 C96 107.0(2) . . ?
C96 C93 Si8 114.5(2) . . ?
C96 C93 C94 107.1(2) . . ?
C93 C94 H94A 109.5 . . ?
C93 C94 H94B 109.5 . . ?
C93 C94 H94C 109.5 . . ?
H94A C94 H94B 109.5 . . ?
H94A C94 H94C 109.5 . . ?
H94B C94 H94C 109.5 . . ?
C93 C95 H95A 109.5 . . ?
C93 C95 H95B 109.5 . . ?
C93 C95 H95C 109.5 . . ?
H95A C95 H95B 109.5 . . ?
H95A C95 H95C 109.5 . . ?
H95B C95 H95C 109.5 . . ?
C93 C96 H96A 109.5 . . ?
C93 C96 H96B 109.5 . . ?
C93 C96 H96C 109.5 . . ?
H96A C96 H96B 109.5 . . ?
H96A C96 H96C 109.5 . . ?
H96B C96 H96C 109.5 . . ?
C74 C73 Si7 115.2(3) . . ?
C75 C73 Si7 109.7(3) . . ?
C75 C73 C74 103.9(3) . . ?
C76 C73 Si7 114.2(3) . . ?
C76 C73 C74 106.0(4) . . ?
C76 C73 C75 107.1(4) . . ?
C73 C74 H74A 109.5 . . ?
C73 C74 H74B 109.5 . . ?
C73 C74 H74C 109.5 . . ?
H74A C74 H74B 109.5 . . ?
H74A C74 H74C 109.5 . . ?
H74B C74 H74C 109.5 . . ?
C73 C75 H75A 109.5 . . ?
C73 C75 H75B 109.5 . . ?
C73 C75 H75C 109.5 . . ?
H75A C75 H75B 109.5 . . ?
H75A C75 H75C 109.5 . . ?
H75B C75 H75C 109.5 . . ?
C73 C76 H76A 109.5 . . ?
C73 C76 H76B 109.5 . . ?
C73 C76 H76C 109.5 . . ?
H76A C76 H76B 109.5 . . ?
H76A C76 H76C 109.5 . . ?
H76B C76 H76C 109.5 . . ?
C78 C77 Si7 111.6(3) . . ?
C78 C77 C80 105.4(3) . . ?
C79 C77 Si7 115.4(5) . . ?
C79 C77 C78 108.1(5) . . ?
C79 C77 C80 106.2(5) . . ?
C80 C77 Si7 109.6(3) . . ?
C77 C78 H78A 109.5 . . ?
C77 C78 H78B 109.5 . . ?
C77 C78 H78C 109.5 . . ?
H78A C78 H78B 109.5 . . ?
H78A C78 H78C 109.5 . . ?
H78B C78 H78C 109.5 . . ?
C77 C79 H79A 109.5 . . ?
C77 C79 H79B 109.5 . . ?
C77 C79 H79C 109.5 . . ?
H79A C79 H79B 109.5 . . ?
H79A C79 H79C 109.5 . . ?
H79B C79 H79C 109.5 . . ?
C77 C80 H80A 109.5 . . ?
C77 C80 H80B 109.5 . . ?
C77 C80 H80C 109.5 . . ?
H80A C80 H80B 109.5 . . ?
H80A C80 H80C 109.5 . . ?
H80B C80 H80C 109.5 . . ?
C82 C81 Si7 116.8(3) . . ?
C82 C81 C83 106.6(3) . . ?
C82 C81 C84 108.2(3) . . ?
C83 C81 Si7 109.6(2) . . ?
C84 C81 Si7 109.7(2) . . ?
C84 C81 C83 105.3(3) . . ?
C81 C83 H83A 109.5 . . ?
C81 C83 H83B 109.5 . . ?
C81 C83 H83C 109.5 . . ?
H83A C83 H83B 109.5 . . ?
H83A C83 H83C 109.5 . . ?
H83B C83 H83C 109.5 . . ?
C81 C84 H84A 109.5 . . ?
C81 C84 H84B 109.5 . . ?
C81 C84 H84C 109.5 . . ?
H84A C84 H84B 109.5 . . ?
H84A C84 H84C 109.5 . . ?
H84B C84 H84C 109.5 . . ?
C74A C73A Si7 111.6(12) . . ?
C75A C73A Si7 115.0(13) . . ?
C75A C73A C74A 105.6(15) . . ?
C75A C73A C76A 106.6(15) . . ?
C76A C73A Si7 113.4(15) . . ?
C76A C73A C74A 103.8(17) . . ?
C73A C74A H74D 109.5 . . ?
C73A C74A H74E 109.5 . . ?
C73A C74A H74F 109.5 . . ?
H74D C74A H74E 109.5 . . ?
H74D C74A H74F 109.5 . . ?
H74E C74A H74F 109.5 . . ?
C73A C75A H75D 109.5 . . ?
C73A C75A H75E 109.5 . . ?
C73A C75A H75F 109.5 . . ?
H75D C75A H75E 109.5 . . ?
H75D C75A H75F 109.5 . . ?
H75E C75A H75F 109.5 . . ?
C73A C76A H76D 109.5 . . ?
C73A C76A H76E 109.5 . . ?
C73A C76A H76F 109.5 . . ?
H76D C76A H76E 109.5 . . ?
H76D C76A H76F 109.5 . . ?
H76E C76A H76F 109.5 . . ?
C78A C77A Si7 111.7(11) . . ?
C79A C77A Si7 118(2) . . ?
C79A C77A C78A 100(2) . . ?
C80A C77A Si7 111.9(11) . . ?
C80A C77A C78A 106.1(14) . . ?
C80A C77A C79A 108(2) . . ?
C77A C78A H78D 109.5 . . ?
C77A C78A H78E 109.5 . . ?
C77A C78A H78F 109.5 . . ?
H78D C78A H78E 109.5 . . ?
H78D C78A H78F 109.5 . . ?
H78E C78A H78F 109.5 . . ?
C77A C79A H79D 109.5 . . ?
C77A C79A H79E 109.5 . . ?
C77A C79A H79F 109.5 . . ?
H79D C79A H79E 109.5 . . ?
H79D C79A H79F 109.5 . . ?
H79E C79A H79F 109.5 . . ?
C77A C80A H80D 109.5 . . ?
C77A C80A H80E 109.5 . . ?
C77A C80A H80F 109.5 . . ?
H80D C80A H80E 109.5 . . ?
H80D C80A H80F 109.5 . . ?
H80E C80A H80F 109.5 . . ?
C82 C81A Si7 121.5(10) . . ?
C82 C81A C84A 92.4(11) . . ?
C83A C81A Si7 110.5(10) . . ?
C83A C81A C82 110.1(12) . . ?
C83A C81A C84A 104.9(14) . . ?
C84A C81A Si7 115.2(11) . . ?
C81A C83A H83D 109.5 . . ?
C81A C83A H83E 109.5 . . ?
C81A C83A H83F 109.5 . . ?
H83D C83A H83E 109.5 . . ?
H83D C83A H83F 109.5 . . ?
H83E C83A H83F 109.5 . . ?
C81A C84A H84D 109.5 . . ?
C81A C84A H84E 109.5 . . ?
C81A C84A H84F 109.5 . . ?
H84D C84A H84E 109.5 . . ?
H84D C84A H84F 109.5 . . ?
H84E C84A H84F 109.5 . . ?

loop_
_geom_bond_atom_site_label_1
_geom_bond_atom_site_label_2
_geom_bond_distance
_geom_bond_site_symmetry_2
_geom_bond_publ_flag
Si1 N1 1.691(3) . ?
Si1 C1 2.002(3) . ?
Si1 C5 1.965(3) . ?
Si1 C9 1.959(3) . ?
Si2 N1 1.688(3) . ?
Si2 C13 1.963(3) . ?
Si2 C17 1.987(3) . ?
Si2 C21 1.957(3) . ?
N1 Li1 1.916(6) . ?
C1 C2 1.561(4) . ?
C1 C3 1.541(4) . ?
C1 C4 1.544(4) . ?
C2 H2A 1.05(4) . ?
C2 H2B 0.97(4) . ?
C2 H2C 0.98(4) . ?
C3 H3A 0.99(4) . ?
C3 H3B 1.00(4) . ?
C3 H3C 0.96(4) . ?
C4 H4A 0.97(3) . ?
C4 H4B 0.96(4) . ?
C4 H4C 0.96(3) . ?
C5 C6 1.531(4) . ?
C5 C7 1.540(4) . ?
C5 C8 1.540(4) . ?
C6 H6A 0.96(3) . ?
C6 H6B 1.00(4) . ?
C6 H6C 0.94(4) . ?
C7 H7A 0.94(4) . ?
C7 H7B 0.97(4) . ?
C7 H7C 0.93(4) . ?
C8 H8A 0.99(3) . ?
C8 H8B 0.99(3) . ?
C8 H8C 0.95(4) . ?
C9 C10 1.543(4) . ?
C9 C11 1.543(4) . ?
C9 C12 1.539(4) . ?
C10 H10A 0.96(4) . ?
C10 H10B 0.92(4) . ?
C10 H10C 1.00(3) . ?
C11 H11A 0.97(3) . ?
C11 H11B 0.96(3) . ?
C11 H11C 0.93(4) . ?
C12 H12A 1.02(3) . ?
C12 H12B 0.93(4) . ?
C12 H12C 0.99(4) . ?
C13 C14 1.546(4) . ?
C13 C15 1.539(4) . ?
C13 C16 1.538(4) . ?
C14 H14A 0.98(4) . ?
C14 H14B 1.04(4) . ?
C14 H14C 1.01(4) . ?
C15 H15A 0.98(3) . ?
C15 H15B 0.95(4) . ?
C15 H15C 1.02(4) . ?
C16 H16A 0.94(3) . ?
C16 H16B 0.98(4) . ?
C16 H16C 0.97(4) . ?
C17 C18 1.543(4) . ?
C17 C19 1.543(4) . ?
C17 C20 1.541(4) . ?
C18 H18A 0.96(3) . ?
C18 H18B 0.96(3) . ?
C18 H18C 1.04(4) . ?
C19 H19A 0.94(4) . ?
C19 H19B 1.08(4) . ?
C19 H19C 0.94(4) . ?
C20 H20A 1.01(3) . ?
C20 H20B 0.93(4) . ?
C20 H20C 1.01(3) . ?
C21 C22 1.555(4) . ?
C21 C23 1.550(4) . ?
C21 C24 1.534(4) . ?
C22 H22A 0.99(3) . ?
C22 H22B 1.00(4) . ?
C22 H22C 1.01(4) . ?
C23 H23A 0.99(4) . ?
C23 H23B 0.96(3) . ?
C23 H23C 1.01(4) . ?
C24 H24A 1.01(3) . ?
C24 H24B 0.97(4) . ?
C24 H24C 1.04(4) . ?
Li1 H18A 2.02(3) . ?
Li1 H18B 1.99(3) . ?
Li1 H3B 1.99(4) . ?
Li1 H14C 2.24(4) . ?
Li1 H2C 1.89(4) . ?
Si3 N2 1.693(3) . ?
Si3 C25 1.987(3) . ?
Si3 C29 1.967(3) . ?
Si3 C33 1.962(3) . ?
Si4 N2 1.684(3) . ?
Si4 C37 1.988(3) . ?
Si4 C41 1.965(3) . ?
Si4 C45 1.956(3) . ?
N2 Li2 1.913(7) . ?
C25 C26 1.547(4) . ?
C25 C27 1.543(4) . ?
C25 C28 1.535(4) . ?
C26 H26A 0.9800 . ?
C26 H26B 0.9800 . ?
C26 H26C 0.9800 . ?
C27 H27A 0.9800 . ?
C27 H27B 0.9800 . ?
C27 H27C 0.9800 . ?
C28 H28A 0.9800 . ?
C28 H28B 0.9800 . ?
C28 H28C 0.9800 . ?
C29 C30 1.544(4) . ?
C29 C31 1.535(4) . ?
C29 C32 1.548(4) . ?
C30 H30A 0.9800 . ?
C30 H30B 0.9800 . ?
C30 H30C 0.9800 . ?
C31 H31A 0.9800 . ?
C31 H31B 0.9800 . ?
C31 H31C 0.9800 . ?
C32 H32A 0.9800 . ?
C32 H32B 0.9800 . ?
C32 H32C 0.9800 . ?
C33 C34 1.531(4) . ?
C33 C35 1.547(4) . ?
C33 C36 1.541(4) . ?
C34 H34A 0.9800 . ?
C34 H34B 0.9800 . ?
C34 H34C 0.9800 . ?
C35 H35A 0.9800 . ?
C35 H35B 0.9800 . ?
C35 H35C 0.9800 . ?
C36 H36A 0.9800 . ?
C36 H36B 0.9800 . ?
C36 H36C 0.9800 . ?
C37 C38 1.548(4) . ?
C37 C39 1.549(4) . ?
C37 C40 1.543(4) . ?
C38 H38A 0.9800 . ?
C38 H38B 0.9800 . ?
C38 H38C 0.9800 . ?
C39 H39A 0.9800 . ?
C39 H39B 0.9800 . ?
C39 H39C 0.9800 . ?
C40 H40A 0.9800 . ?
C40 H40B 0.9800 . ?
C40 H40C 0.9800 . ?
C41 C42 1.541(4) . ?
C41 C43 1.537(4) . ?
C41 C44 1.543(4) . ?
C42 H42A 0.9800 . ?
C42 H42B 0.9800 . ?
C42 H42C 0.9800 . ?
C43 H43A 0.9800 . ?
C43 H43B 0.9800 . ?
C43 H43C 0.9800 . ?
C44 H44A 0.9800 . ?
C44 H44B 0.9800 . ?
C44 H44C 0.9800 . ?
C45 C46 1.555(4) . ?
C45 C47 1.543(4) . ?
C45 C48 1.539(4) . ?
C46 H46A 0.9800 . ?
C46 H46B 0.9800 . ?
C46 H46C 0.9800 . ?
C47 H47A 0.9800 . ?
C47 H47B 0.9800 . ?
C47 H47C 0.9800 . ?
C48 H48A 0.9800 . ?
C48 H48B 0.9800 . ?
C48 H48C 0.9800 . ?
Si5 N3 1.687(3) . ?
Si5 C49 1.988(3) . ?
Si5 C53 1.956(3) . ?
Si5 C57 1.965(3) . ?
Si6 N3 1.698(3) . ?
Si6 C61 1.978(3) . ?
Si6 C65 1.964(3) . ?
Si6 C69 1.949(3) . ?
N3 Li3 1.920(6) . ?
C49 C50 1.555(4) . ?
C49 C51 1.553(4) . ?
C49 C52 1.547(4) . ?
C50 H50A 0.9800 . ?
C50 H50B 0.9800 . ?
C50 H50C 0.9800 . ?
C51 H51A 0.9800 . ?
C51 H51B 0.9800 . ?
C51 H51C 0.9800 . ?
C52 H52A 0.9800 . ?
C52 H52B 0.9800 . ?
C52 H52C 0.9800 . ?
C53 C54 1.549(4) . ?
C53 C55 1.530(4) . ?
C53 C56 1.543(4) . ?
C54 H54A 0.9800 . ?
C54 H54B 0.9800 . ?
C54 H54C 0.9800 . ?
C55 H55A 0.9800 . ?
C55 H55B 0.9800 . ?
C55 H55C 0.9800 . ?
C56 H56A 0.9800 . ?
C56 H56B 0.9800 . ?
C56 H56C 0.9800 . ?
C57 C58 1.542(4) . ?
C57 C59 1.545(4) . ?
C57 C60 1.531(4) . ?
C58 H58A 0.9800 . ?
C58 H58B 0.9800 . ?
C58 H58C 0.9800 . ?
C59 H59A 0.9800 . ?
C59 H59B 0.9800 . ?
C59 H59C 0.9800 . ?
C60 H60A 0.9800 . ?
C60 H60B 0.9800 . ?
C60 H60C 0.9800 . ?
C61 C62 1.542(4) . ?
C61 C63 1.536(4) . ?
C61 C64 1.548(4) . ?
C62 H62A 0.9800 . ?
C62 H62B 0.9800 . ?
C62 H62C 0.9800 . ?
C63 H63A 0.9800 . ?
C63 H63B 0.9800 . ?
C63 H63C 0.9800 . ?
C64 H64A 0.9800 . ?
C64 H64B 0.9800 . ?
C64 H64C 0.9800 . ?
C65 C66 1.553(4) . ?
C65 C67 1.536(4) . ?
C65 C68 1.535(4) . ?
C66 H66A 0.9800 . ?
C66 H66B 0.9800 . ?
C66 H66C 0.9800 . ?
C67 H67A 0.9800 . ?
C67 H67B 0.9800 . ?
C67 H67C 0.9800 . ?
C68 H68A 0.9800 . ?
C68 H68B 0.9800 . ?
C68 H68C 0.9800 . ?
C69 C70 1.546(4) . ?
C69 C71 1.557(4) . ?
C69 C72 1.532(4) . ?
C70 H70A 0.9800 . ?
C70 H70B 0.9800 . ?
C70 H70C 0.9800 . ?
C71 H71A 0.9800 . ?
C71 H71B 0.9800 . ?
C71 H71C 0.9800 . ?
C72 H72A 0.9800 . ?
C72 H72B 0.9800 . ?
C72 H72C 0.9800 . ?
Si7 N4 1.690(3) . ?
Si7 C73 1.991(4) . ?
Si7 C77 1.939(4) . ?
Si7 C81 1.983(4) . ?
Si7 C73A 1.93(2) . ?
Si7 C77A 2.043(18) . ?
Si7 C81A 1.892(18) . ?
Si8 N4 1.694(3) . ?
Si8 C85 1.982(3) . ?
Si8 C89 1.970(3) . ?
Si8 C93 1.956(3) . ?
N4 Li4 1.905(7) . ?
C82 H82A 0.9800 . ?
C82 H82B 0.9800 . ?
C82 H82C 0.9800 . ?
C82 H82D 0.9800 . ?
C82 H82E 0.9800 . ?
C82 H82F 0.9800 . ?
C82 C81 1.524(5) . ?
C82 C81A 1.538(15) . ?
C85 C86 1.536(4) . ?
C85 C87 1.549(4) . ?
C85 C88 1.545(4) . ?
C86 H86A 0.9800 . ?
C86 H86B 0.9800 . ?
C86 H86C 0.9800 . ?
C87 H87A 0.9800 . ?
C87 H87B 0.9800 . ?
C87 H87C 0.9800 . ?
C88 H88A 0.9800 . ?
C88 H88B 0.9800 . ?
C88 H88C 0.9800 . ?
C89 C90 1.550(4) . ?
C89 C91 1.541(4) . ?
C89 C92 1.537(4) . ?
C90 H90A 0.9800 . ?
C90 H90B 0.9800 . ?
C90 H90C 0.9800 . ?
C91 H91A 0.9800 . ?
C91 H91B 0.9800 . ?
C91 H91C 0.9800 . ?
C92 H92A 0.9800 . ?
C92 H92B 0.9800 . ?
C92 H92C 0.9800 . ?
C93 C94 1.551(4) . ?
C93 C95 1.540(4) . ?
C93 C96 1.542(4) . ?
C94 H94A 0.9800 . ?
C94 H94B 0.9800 . ?
C94 H94C 0.9800 . ?
C95 H95A 0.9800 . ?
C95 H95B 0.9800 . ?
C95 H95C 0.9800 . ?
C96 H96A 0.9800 . ?
C96 H96B 0.9800 . ?
C96 H96C 0.9800 . ?
C73 C74 1.551(5) . ?
C73 C75 1.543(5) . ?
C73 C76 1.542(6) . ?
C74 H74A 0.9800 . ?
C74 H74B 0.9800 . ?
C74 H74C 0.9800 . ?
C75 H75A 0.9800 . ?
C75 H75B 0.9800 . ?
C75 H75C 0.9800 . ?
C76 H76A 0.9800 . ?
C76 H76B 0.9800 . ?
C76 H76C 0.9800 . ?
C77 C78 1.539(5) . ?
C77 C79 1.535(8) . ?
C77 C80 1.541(5) . ?
C78 H78A 0.9800 . ?
C78 H78B 0.9800 . ?
C78 H78C 0.9800 . ?
C79 H79A 0.9800 . ?
C79 H79B 0.9800 . ?
C79 H79C 0.9800 . ?
C80 H80A 0.9800 . ?
C80 H80B 0.9800 . ?
C80 H80C 0.9800 . ?
C81 C83 1.545(5) . ?
C81 C84 1.541(5) . ?
C83 H83A 0.9800 . ?
C83 H83B 0.9800 . ?
C83 H83C 0.9800 . ?
C84 H84A 0.9800 . ?
C84 H84B 0.9800 . ?
C84 H84C 0.9800 . ?
C73A C74A 1.561(17) . ?
C73A C75A 1.518(18) . ?
C73A C76A 1.544(19) . ?
C74A H74D 0.9800 . ?
C74A H74E 0.9800 . ?
C74A H74F 0.9800 . ?
C75A H75D 0.9800 . ?
C75A H75E 0.9800 . ?
C75A H75F 0.9800 . ?
C76A H76D 0.9800 . ?
C76A H76E 0.9800 . ?
C76A H76F 0.9800 . ?
C77A C78A 1.558(17) . ?
C77A C79A 1.53(2) . ?
C77A C80A 1.527(17) . ?
C78A H78D 0.9800 . ?
C78A H78E 0.9800 . ?
C78A H78F 0.9800 . ?
C79A H79D 0.9800 . ?
C79A H79E 0.9800 . ?
C79A H79F 0.9800 . ?
C80A H80D 0.9800 . ?
C80A H80E 0.9800 . ?
C80A H80F 0.9800 . ?
C81A C83A 1.533(17) . ?
C81A C84A 1.568(17) . ?
C83A H83D 0.9800 . ?
C83A H83E 0.9800 . ?
C83A H83F 0.9800 . ?
C84A H84D 0.9800 . ?
C84A H84E 0.9800 . ?
C84A H84F 0.9800 . ?

loop_
_geom_torsion_atom_site_label_1
_geom_torsion_atom_site_label_2
_geom_torsion_atom_site_label_3
_geom_torsion_atom_site_label_4
_geom_torsion
_geom_torsion_site_symmetry_1
_geom_torsion_site_symmetry_2
_geom_torsion_site_symmetry_3
_geom_torsion_site_symmetry_4
_geom_torsion_publ_flag
C1 Si1 N1 Si2 -173.6(8) . . . . ?
C1 Si1 N1 Li1 11.9(2) . . . . ?
C5 Si1 N1 Si2 69.1(9) . . . . ?
C5 Si1 N1 Li1 -105.4(2) . . . . ?
C9 Si1 N1 Si2 -55.4(9) . . . . ?
C9 Si1 N1 Li1 130.1(2) . . . . ?
C13 Si2 N1 Si1 117.8(8) . . . . ?
C13 Si2 N1 Li1 -67.8(2) . . . . ?
C17 Si2 N1 Si1 -126.1(8) . . . . ?
C17 Si2 N1 Li1 48.3(2) . . . . ?
C21 Si2 N1 Si1 -4.4(9) . . . . ?
C21 Si2 N1 Li1 170.0(2) . . . . ?
C25 Si3 N2 Si4 133.3(9) . . . . ?
C25 Si3 N2 Li2 -49.2(3) . . . . ?
C29 Si3 N2 Si4 -110.2(9) . . . . ?
C29 Si3 N2 Li2 67.2(3) . . . . ?
C33 Si3 N2 Si4 12.4(10) . . . . ?
C33 Si3 N2 Li2 -170.2(2) . . . . ?
C37 Si4 N2 Si3 166.1(9) . . . . ?
C37 Si4 N2 Li2 -11.4(3) . . . . ?
C41 Si4 N2 Si3 -77.0(9) . . . . ?
C41 Si4 N2 Li2 105.5(2) . . . . ?
C45 Si4 N2 Si3 47.2(10) . . . . ?
C45 Si4 N2 Li2 -130.3(2) . . . . ?
C49 Si5 N3 Si6 165.2(7) . . . . ?
C49 Si5 N3 Li3 -11.1(2) . . . . ?
C53 Si5 N3 Si6 47.5(8) . . . . ?
C53 Si5 N3 Li3 -128.9(2) . . . . ?
C57 Si5 N3 Si6 -77.7(8) . . . . ?
C57 Si5 N3 Li3 106.0(2) . . . . ?
C61 Si6 N3 Si5 131.9(7) . . . . ?
C61 Si6 N3 Li3 -51.8(2) . . . . ?
C65 Si6 N3 Si5 -112.0(8) . . . . ?
C65 Si6 N3 Li3 64.3(2) . . . . ?
C69 Si6 N3 Si5 10.8(8) . . . . ?
C69 Si6 N3 Li3 -172.9(2) . . . . ?
N4 Si7 C81A C82 163.0(9) . . . . ?
N4 Si7 C81A C83A 31.7(13) . . . . ?
N4 Si7 C81A C84A -87.0(11) . . . . ?
C85 Si8 N4 Si7 -132.7(7) . . . . ?
C85 Si8 N4 Li4 44.8(3) . . . . ?
C89 Si8 N4 Si7 112.1(7) . . . . ?
C89 Si8 N4 Li4 -70.3(3) . . . . ?
C93 Si8 N4 Si7 -10.7(7) . . . . ?
C93 Si8 N4 Li4 166.9(3) . . . . ?
C73 Si7 N4 Si8 -156.4(7) . . . . ?
C73 Si7 N4 Li4 26.1(3) . . . . ?
C77 Si7 N4 Si8 -35.5(7) . . . . ?
C77 Si7 N4 Li4 147.0(3) . . . . ?
C81 Si7 N4 Si8 87.5(7) . . . . ?
C81 Si7 N4 Li4 -90.0(3) . . . . ?
C73A Si7 N4 Si8 -169.1(8) . . . . ?
C73A Si7 N4 Li4 13.4(6) . . . . ?
C73A Si7 C81A C82 48.5(14) . . . . ?
C73A Si7 C81A C83A -82.9(13) . . . . ?
C73A Si7 C81A C84A 158.4(11) . . . . ?
C77A Si7 N4 Si8 -53.3(9) . . . . ?
C77A Si7 N4 Li4 129.2(6) . . . . ?
C77A Si7 C81A C82 -70.3(13) . . . . ?
C77A Si7 C81A C83A 158.4(11) . . . . ?
C77A Si7 C81A C84A 39.6(12) . . . . ?
C81A Si7 N4 Si8 69.9(9) . . . . ?
C81A Si7 N4 Li4 -107.6(6) . . . . ?

loop_
_twin_individual_id
_twin_individual_mass_fraction_refined
1 0.526(18)
2 0.474(18)

loop_
_exptl_oxdiff_crystal_face_indexfrac_h
_exptl_oxdiff_crystal_face_indexfrac_k
_exptl_oxdiff_crystal_face_indexfrac_l
_exptl_oxdiff_crystal_face_x
_exptl_oxdiff_crystal_face_y
_exptl_oxdiff_crystal_face_z
-1.5404 7.5368 4.0303 0.6317 0.0509 -0.7736
0.0001 -1.9991 -0.9995 -0.1846 -0.0224 0.1449
0.9993 0.9999 -0.0002 0.1340 0.0070 0.0915
-5.2073 3.1497 -7.5201 0.0681 -0.8663 -0.4948
-3.9562 1.4712 6.4606 -0.0272 0.3288 -0.9440
1.9997 -0.9987 0.9976 -0.0077 0.1775 0.2750
1.9989 -0.9988 -1.0001 -0.0087 0.0198 0.3753
-0.1563 -0.7250 10.5977 -0.0681 0.8515 -0.5199
-1.9984 -1.0002 0.9995 -0.1754 0.0366 -0.2805
2.3120 -7.6498 -1.9137 -0.6087 0.1466 0.7798
-7.2011 -2.7999 -3.8777 -0.5617 -0.4812 -0.6730
0.0729 5.9697 8.1262 0.5570 0.4754 -0.6810
0.7959 -5.6484 -7.6810 -0.4907 -0.4187 0.7641
-4.0358 -0.6338 -10.7421 -0.2329 -0.9725 0.0091
-2.8274 6.8693 -5.6845 0.5114 -0.7425 -0.4326
4.6064 -5.7207 2.0045 -0.3329 0.4824 0.8103
-2.6210 -9.0438 2.1543 -0.9419 0.3330 -0.0440
3.6215 7.0198 7.8911 0.8024 0.5525 -0.2259
0.0005 0.9996 1.9980 0.0931 0.1295 -0.1477
2.7026 -6.8800 5.8685 -0.5176 0.7529 0.4065
2.0485 -8.1951 2.6443 -0.6677 0.5125 0.5399
-6.6924 -4.6775 -0.3665 -0.7116 -0.1330 -0.6898
-1.0106 -2.5809 -10.6821 -0.2854 -0.8060 0.5186
2.9886 8.8171 -2.3758 0.9363 -0.3311 0.1170
5.1082 5.7554 -3.5581 0.7426 -0.2631 0.6159
-6.1693 -5.4012 1.0625 -0.7557 0.0187 -0.6547
